data_4115251
loop_
_publ_author_name
'Marco W. Bouwkamp'
'Jeanette de Wolf'
'Isabel del Hierro Morales'
'Jeroen Gercama'
'Auke Meetsma'
'Sergei I. Troyanov'
'Bart Hessen'
'Jan H. Teuben'

_publ_contact_author_address
;
     Crystal Structure Center,
     Inorganic Solid State Chemistry Laboratory
     Chemical Physics,
     Materials Science Center,
     Groningen University,
     Nijenborgh 4,
     NL-9747 AG Groningen,
     The Netherlands.
;
_publ_contact_author_email A.Meetsma@fwn.rug.nl
_publ_contact_author_fax '+31 50 3634441'
_publ_contact_author_name
;
   Drs. A. Meetsma
;
_publ_contact_author_phone '+31 50 3634368'
_publ_section_title
;
 Structure of the Decamethyl Titanocene Cation, a Metallocene with Two
 Agostic C-H Bonds, and Its Interaction with Fluorocarbons
;
_journal_name_full 'Journal of the American Chemical Society'
_journal_page_first 12956
_journal_page_last 12957
_journal_paper_doi 10.1021/ja027617w
_journal_volume 124
_journal_year 2002
_chemical_compound_source 'see text'
_chemical_formula_moiety 'C20 H30 Ti, C24 H20 B'
_chemical_formula_sum 'C44 H50 B Ti'
_chemical_formula_weight 637.56
_chemical_name_systematic
;
 ?
;
_space_group_IT_number 2
_symmetry_cell_setting triclinic
_symmetry_space_group_name_Hall '-P 1'
_symmetry_space_group_name_H-M 'P -1'
_atom_sites_solution_hydrogens difmap
_atom_sites_solution_primary patterson
_atom_sites_solution_secondary direct
_audit_creation_date '2002-04-08  11:32:23'
_audit_creation_method 'PLATON <TABLE ACC> option'
_audit_update_record
;
 ?
;
_cell_angle_alpha 97.131(1)
_cell_angle_beta 90.604(1)
_cell_angle_gamma 91.970(1)
_cell_formula_units_Z 4
_cell_length_a 13.3636(7)
_cell_length_b 15.0600(7)
_cell_length_c 17.7873(9)
_cell_measurement_reflns_used 3994
_cell_measurement_temperature 100(1)
_cell_measurement_theta_max 23.49
_cell_measurement_theta_min 2.29
_cell_volume 3549.6(3)
_computing_cell_refinement 'SAINT, Bruker Version 6.02A, 2000'
_computing_data_collection 'SMART, Bruker Version 5.624, 2001'
_computing_data_reduction 'XPREP, Bruker Version 5.1/NT, 2000'
_computing_molecular_graphics
;
 PLUTO (Meetsma, 2001) 
 PLATON (Spek, 1994)
;
_computing_publication_material
;
 PLATON (Spek, 1990)
 SHELXL (Sheldrick, 1997)
;
_computing_structure_refinement 'SHELXL-97 (Sheldrick, 1997)'
_computing_structure_solution
;
 DIRDIF-99 (Beurskens et al., 1999)
;
_diffrn_ambient_temperature 100(1)
_diffrn_detector_area_resol_mean '4096x4096 / 62x62 (binned 512)'
_diffrn_measured_fraction_theta_full 0.993
_diffrn_measured_fraction_theta_max 0.993
_diffrn_measurement_device_type
;
  Bruker Smart Apex 
;
_diffrn_measurement_method 'phi and omega scans'
_diffrn_radiation_detector
;
  CCD area-detector
;
_diffrn_radiation_monochromator 'parallel mounted graphite'
_diffrn_radiation_source 'fine focus sealed Siemens Mo tube '
_diffrn_radiation_type MoK\a
_diffrn_radiation_wavelength 0.71073
_diffrn_reflns_av_R_equivalents 0.0547
_diffrn_reflns_av_sigmaI/netI 0.0968
_diffrn_reflns_limit_h_max 15
_diffrn_reflns_limit_h_min -15
_diffrn_reflns_limit_k_max 17
_diffrn_reflns_limit_k_min -17
_diffrn_reflns_limit_l_max 21
_diffrn_reflns_limit_l_min -21
_diffrn_reflns_number 25797
_diffrn_reflns_reduction_process
;
 Intensity data were corrected for Lorentz and polarization
  effects, decay and absorption and reduced to F~o~^2^
  using SAINT (Bruker, 2000) and SADABS (Sheldrick, 2001)
;
_diffrn_reflns_theta_full 25.03
_diffrn_reflns_theta_max 25.03
_diffrn_reflns_theta_min 2.29
_exptl_absorpt_coefficient_mu 0.271
_exptl_absorpt_correction_T_max 0.9708
_exptl_absorpt_correction_T_min 0.9016
_exptl_absorpt_correction_type multi-scan
_exptl_absorpt_process_details '(SADABS, Sheldrick, Bruker, 2000))'
_exptl_crystal_colour red
_exptl_crystal_density_diffrn 1.193
_exptl_crystal_description block
_exptl_crystal_F_000 1364
_exptl_crystal_size_max 0.39
_exptl_crystal_size_mid 0.21
_exptl_crystal_size_min 0.11
_refine_diff_density_max 0.586
_refine_diff_density_min -0.386
_refine_diff_density_rms 0.054
_refine_ls_extinction_method none
_refine_ls_goodness_of_fit_ref 0.986
_refine_ls_hydrogen_treatment refall
_refine_ls_matrix_type full
_refine_ls_number_parameters 1229
_refine_ls_number_reflns 12451
_refine_ls_number_restraints 0
_refine_ls_restrained_S_all 0.986
_refine_ls_R_factor_all 0.1079
_refine_ls_R_factor_gt 0.0532
_refine_ls_shift/su_max 0.004
_refine_ls_shift/su_mean 0.000
_refine_ls_structure_factor_coef Fsqd
_refine_ls_weighting_details 'calc w=1/[\s^2^(Fo^2^)+(0.0562P)^2^+0.0P] where P=(Fo^2^+2Fc^2^)/3'
_refine_ls_weighting_scheme calc
_refine_ls_wR_factor_gt 0.1074
_refine_ls_wR_factor_ref 0.1265
_reflns_number_gt 7628
_reflns_number_total 12451
_reflns_threshold_expression >2sigma(I)
_cod_data_source_file ja027617w-3_s2_3.cif
_cod_data_source_block global
_cod_database_code 4115251
_vrn_publ_code_void_volume 0.0
_vrn_publ_code_frame_time 20.0
_vrn_publ_code_meas_time 13.0

loop_
_symmetry_equiv_pos_as_xyz
x,y,z
-x,-y,-z

loop_
_atom_site_aniso_label
_atom_site_aniso_U_11
_atom_site_aniso_U_22
_atom_site_aniso_U_33
_atom_site_aniso_U_23
_atom_site_aniso_U_13
_atom_site_aniso_U_12
Ti1 0.0216(3) 0.0248(3) 0.0217(3) 0.0047(2) -0.0016(2) 0.0012(3)
C11 0.0235(18) 0.035(2) 0.0199(17) 0.0004(14) -0.0005(14) 0.0019(15)
C12 0.0280(19) 0.0283(18) 0.0226(18) -0.0014(14) -0.0015(14) 0.0002(15)
C13 0.0232(18) 0.0312(19) 0.0201(17) 0.0029(14) -0.0041(14) -0.0016(14)
C14 0.0240(18) 0.0293(18) 0.0182(17) 0.0027(14) -0.0036(14) 0.0047(14)
C15 0.0260(19) 0.0339(19) 0.0210(17) 0.0101(14) -0.0020(14) 0.0005(15)
C16 0.031(2) 0.058(3) 0.028(2) 0.006(2) 0.0038(17) 0.004(2)
C17 0.038(2) 0.033(2) 0.035(2) -0.0041(18) 0.0005(19) -0.0016(18)
C18 0.030(2) 0.035(2) 0.034(2) 0.0032(19) 0.0007(18) -0.0030(18)
C19 0.032(2) 0.034(2) 0.031(2) 0.0070(17) -0.0002(18) 0.0071(17)
C110 0.033(2) 0.040(2) 0.043(3) 0.020(2) 0.0016(19) -0.0009(19)
C111 0.0219(18) 0.0330(19) 0.0287(19) 0.0090(15) -0.0025(14) 0.0014(15)
C112 0.0244(19) 0.036(2) 0.0281(19) 0.0104(16) -0.0017(15) 0.0059(15)
C113 0.029(2) 0.0310(19) 0.0303(19) 0.0137(15) 0.0022(15) 0.0067(15)
C114 0.0279(19) 0.0336(19) 0.0224(18) 0.0088(15) 0.0008(14) 0.0067(16)
C115 0.0269(19) 0.034(2) 0.0241(18) 0.0020(15) -0.0067(14) 0.0044(16)
C116 0.028(2) 0.043(3) 0.049(3) 0.010(2) 0.002(2) -0.0018(19)
C117 0.035(2) 0.038(2) 0.040(2) 0.010(2) 0.010(2) 0.0172(19)
C118 0.045(3) 0.030(2) 0.052(3) 0.015(2) 0.013(2) 0.0041(19)
C119 0.035(2) 0.035(2) 0.0222(19) 0.0065(17) 0.0050(16) 0.0074(18)
C120 0.035(2) 0.042(2) 0.047(3) 0.006(2) 0.005(2) -0.001(2)
Ti2 0.0233(3) 0.0316(3) 0.0220(3) 0.0064(3) 0.0013(3) 0.0013(3)
C21 0.0237(19) 0.033(2) 0.031(2) 0.0122(16) 0.0039(15) -0.0019(15)
C22 0.0246(19) 0.034(2) 0.0265(19) 0.0025(15) 0.0072(15) -0.0012(16)
C23 0.0263(19) 0.040(2) 0.0198(18) 0.0137(15) 0.0003(14) -0.0033(16)
C24 0.030(2) 0.033(2) 0.033(2) 0.0171(16) -0.0025(16) -0.0057(16)
C25 0.0269(19) 0.0310(19) 0.0295(19) 0.0128(15) -0.0023(15) -0.0065(15)
C26 0.022(2) 0.040(2) 0.056(3) 0.009(2) -0.003(2) 0.0043(18)
C27 0.037(3) 0.045(3) 0.053(3) 0.001(2) -0.007(2) 0.004(2)
C28 0.034(2) 0.042(2) 0.025(2) 0.0107(19) -0.0018(16) -0.0014(19)
C29 0.045(3) 0.035(2) 0.049(3) 0.017(2) -0.007(2) -0.001(2)
C210 0.042(3) 0.044(2) 0.043(3) 0.019(2) -0.012(2) -0.011(2)
C211 0.030(2) 0.057(2) 0.0166(18) 0.0072(16) -0.0028(15) -0.0088(18)
C212 0.027(2) 0.041(2) 0.0274(19) 0.0139(16) 0.0041(15) 0.0042(16)
C213 0.0251(19) 0.037(2) 0.0189(17) 0.0054(14) 0.0041(14) 0.0025(15)
C214 0.029(2) 0.038(2) 0.0215(18) 0.0059(15) 0.0064(15) 0.0065(16)
C215 0.043(2) 0.034(2) 0.0209(18) 0.0033(15) 0.0069(16) 0.0004(17)
C216 0.049(3) 0.095(4) 0.029(2) 0.018(2) -0.011(2) -0.012(3)
C217 0.049(3) 0.054(3) 0.052(3) 0.031(2) 0.013(2) 0.011(2)
C218 0.034(2) 0.054(3) 0.031(2) 0.0073(19) 0.0088(19) -0.001(2)
C219 0.038(2) 0.044(3) 0.042(3) 0.009(2) 0.005(2) 0.016(2)
C220 0.077(4) 0.046(3) 0.041(3) -0.007(2) 0.009(3) -0.004(2)
C31 0.0267(18) 0.0247(17) 0.0131(16) 0.0034(13) 0.0017(13) 0.0053(14)
C32 0.027(2) 0.034(2) 0.0184(17) 0.0053(14) -0.0011(14) 0.0030(16)
C33 0.032(2) 0.042(2) 0.0247(19) 0.0107(16) -0.0022(15) -0.0068(18)
C34 0.025(2) 0.064(3) 0.0228(19) 0.0024(18) 0.0022(16) 0.001(2)
C35 0.035(2) 0.045(2) 0.034(2) -0.0049(18) -0.0011(17) 0.019(2)
C36 0.036(2) 0.028(2) 0.029(2) -0.0004(16) -0.0009(16) 0.0045(17)
C37 0.0155(16) 0.0242(17) 0.0192(16) 0.0025(13) 0.0001(13) 0.0066(13)
C38 0.0242(19) 0.0221(18) 0.0249(18) 0.0068(15) 0.0027(14) 0.0018(15)
C39 0.0193(18) 0.0288(19) 0.0239(19) -0.0061(16) 0.0007(14) -0.0001(15)
C310 0.0230(19) 0.042(2) 0.0174(19) 0.0022(16) -0.0014(14) 0.0004(16)
C311 0.029(2) 0.030(2) 0.0256(19) 0.0124(16) -0.0052(15) -0.0025(16)
C312 0.0243(19) 0.0246(19) 0.0242(19) 0.0035(15) -0.0031(14) 0.0027(15)
C313 0.0261(18) 0.0231(17) 0.0178(16) 0.0076(13) -0.0041(14) 0.0043(14)
C314 0.033(2) 0.0238(18) 0.0226(18) 0.0005(14) -0.0039(15) 0.0063(15)
C315 0.027(2) 0.0281(19) 0.033(2) 0.0078(16) -0.0055(16) 0.0033(16)
C316 0.042(2) 0.023(2) 0.037(2) -0.0016(17) -0.0167(18) -0.0010(18)
C317 0.053(3) 0.035(2) 0.026(2) -0.0108(17) -0.0027(18) 0.0036(19)
C318 0.037(2) 0.037(2) 0.0222(19) 0.0019(16) 0.0028(17) 0.0015(18)
C319 0.0217(17) 0.0218(16) 0.0196(17) 0.0039(13) -0.0017(13) -0.0044(13)
C320 0.0254(19) 0.0266(18) 0.0194(18) 0.0071(14) 0.0003(14) 0.0009(14)
C321 0.0270(19) 0.0275(19) 0.0273(19) 0.0008(15) 0.0051(15) 0.0044(15)
C322 0.028(2) 0.0238(18) 0.032(2) 0.0060(15) -0.0070(15) 0.0051(15)
C323 0.031(2) 0.0304(19) 0.0179(18) 0.0086(15) -0.0035(15) -0.0012(15)
C324 0.0244(18) 0.0255(18) 0.0195(17) 0.0013(14) -0.0005(14) 0.0029(15)
B3 0.024(2) 0.0222(19) 0.0168(19) 0.0027(15) 0.0012(15) 0.0013(16)
C41 0.0239(18) 0.0224(17) 0.0181(17) 0.0014(13) 0.0009(13) 0.0039(14)
C42 0.0284(19) 0.0243(18) 0.0188(18) 0.0048(14) -0.0002(14) 0.0017(14)
C43 0.0274(19) 0.0236(18) 0.0236(19) -0.0019(15) -0.0046(15) -0.0014(15)
C44 0.029(2) 0.0213(18) 0.030(2) 0.0051(15) 0.0045(15) -0.0047(15)
C45 0.035(2) 0.0250(18) 0.0208(19) 0.0051(15) 0.0004(15) -0.0014(15)
C46 0.0246(19) 0.0211(17) 0.0224(18) 0.0019(14) -0.0007(14) -0.0016(14)
C47 0.0291(19) 0.0239(17) 0.0096(15) 0.0001(13) 0.0014(13) 0.0002(14)
C48 0.031(2) 0.0280(19) 0.0183(18) 0.0042(14) 0.0016(14) 0.0028(16)
C49 0.042(2) 0.037(2) 0.0244(19) 0.0065(16) 0.0027(16) 0.014(2)
C410 0.025(2) 0.058(3) 0.0206(19) 0.0000(17) -0.0026(16) 0.012(2)
C411 0.026(2) 0.044(2) 0.026(2) -0.0030(17) 0.0038(15) -0.0048(19)
C412 0.029(2) 0.0247(19) 0.0266(19) 0.0028(15) 0.0028(15) 0.0016(16)
C413 0.0253(18) 0.0209(17) 0.0212(17) 0.0061(13) 0.0060(14) -0.0034(14)
C414 0.032(2) 0.034(2) 0.0245(19) 0.0017(16) 0.0062(16) -0.0029(17)
C415 0.050(3) 0.037(2) 0.032(2) -0.0113(18) 0.013(2) -0.013(2)
C416 0.053(3) 0.022(2) 0.056(3) -0.0054(19) 0.033(2) -0.0002(19)
C417 0.039(2) 0.030(2) 0.050(3) 0.0182(19) 0.021(2) 0.0097(18)
C418 0.031(2) 0.0256(18) 0.027(2) 0.0054(15) 0.0075(16) -0.0001(16)
C419 0.0149(16) 0.0239(17) 0.0205(17) 0.0023(14) -0.0009(13) -0.0043(13)
C420 0.0275(19) 0.0278(19) 0.0200(18) 0.0032(15) 0.0036(14) 0.0017(15)
C421 0.033(2) 0.032(2) 0.028(2) 0.0113(17) 0.0046(15) 0.0022(16)
C422 0.0232(19) 0.048(2) 0.0181(19) 0.0071(17) 0.0030(14) -0.0019(16)
C423 0.0203(18) 0.037(2) 0.0179(18) -0.0060(16) 0.0003(14) 0.0009(15)
C424 0.0221(18) 0.0254(19) 0.0236(18) 0.0048(15) -0.0026(14) -0.0001(14)
B4 0.026(2) 0.0196(18) 0.0161(18) 0.0041(14) 0.0004(15) 0.0010(15)

loop_
_atom_site_label
_atom_site_type_symbol
_atom_site_thermal_displace_type
_atom_site_fract_x
_atom_site_fract_y
_atom_site_fract_z
_atom_site_occupancy
_atom_site_U_iso_or_equiv
Ti1 Ti Uani 0.16416(4) 0.26383(4) 0.09690(3) 1.000 0.0225(2)
C11 C Uani 0.1742(2) 0.2407(2) -0.03589(17) 1.000 0.0264(11)
C12 C Uani 0.1040(2) 0.1759(2) -0.01297(17) 1.000 0.0267(11)
C13 C Uani 0.0231(2) 0.2224(2) 0.02245(17) 1.000 0.0249(10)
c14 C Uani 0.0437(2) 0.3156(2) 0.02294(16) 1.000 0.0238(10)
C15 C Uani 0.1377(2) 0.3264(2) -0.01337(17) 1.000 0.0264(11)
C16 C Uani 0.2652(3) 0.2199(3) -0.0820(2) 1.000 0.0389(14)
C17 C Uani 0.1090(3) 0.0759(2) -0.0301(2) 1.000 0.0361(12)
C18 C Uani -0.0704(3) 0.1805(3) 0.0520(2) 1.000 0.0332(12)
C19 C Uani -0.0263(3) 0.3887(2) 0.0482(2) 1.000 0.0320(12)
C110 C Uani 0.1846(3) 0.4135(3) -0.0299(3) 1.000 0.0375(14)
C111 C Uani 0.3340(2) 0.2664(2) 0.13344(18) 1.000 0.0274(11)
C112 C Uani 0.3095(2) 0.1731(2) 0.11973(18) 1.000 0.0289(11)
C113 C Uani 0.2273(2) 0.1540(2) 0.16599(18) 1.000 0.0291(11)
C114 C Uani 0.2018(2) 0.2351(2) 0.20949(17) 1.000 0.0274(11)
C115 C Uani 0.2683(2) 0.3051(2) 0.18992(18) 1.000 0.0284(11)
C116 C Uani 0.4174(3) 0.3136(3) 0.0970(3) 1.000 0.0397(16)
C117 C Uani 0.3666(3) 0.1043(3) 0.0709(3) 1.000 0.0368(12)
C118 C Uani 0.1806(4) 0.0630(3) 0.1701(3) 1.000 0.0414(16)
C119 C Uani 0.0972(3) 0.2538(3) 0.2355(2) 1.000 0.0303(11)
C120 C Uani 0.2378(3) 0.3997(3) 0.1963(3) 1.000 0.0413(14)
Ti2 Ti Uani 0.32267(4) 0.25473(4) 0.59269(3) 1.000 0.0254(2)
C21 C Uani 0.1529(2) 0.2542(2) 0.62713(18) 1.000 0.0286(11)
C22 C Uani 0.2217(2) 0.2901(2) 0.68543(18) 1.000 0.0285(11)
C23 C Uani 0.2835(2) 0.2201(2) 0.70313(17) 1.000 0.0280(11)
C24 C Uani 0.2535(2) 0.1407(2) 0.65514(19) 1.000 0.0311(12)
C25 C Uani 0.1723(2) 0.1616(2) 0.60888(18) 1.000 0.0286(11)
C26 C Uani 0.0727(3) 0.3036(3) 0.5917(3) 1.000 0.0390(14)
C27 C Uani 0.2553(3) 0.3858(3) 0.6980(3) 1.000 0.0454(17)
C28 C Uani 0.3883(3) 0.2381(3) 0.7313(2) 1.000 0.0332(12)
C29 C Uani 0.2972(4) 0.0507(3) 0.6540(3) 1.000 0.0421(16)
C210 C Uani 0.1109(3) 0.0957(3) 0.5553(3) 1.000 0.0422(16)
C211 C Uani 0.3107(3) 0.2325(2) 0.46013(18) 1.000 0.0346(11)
C212 C Uani 0.3510(2) 0.3197(2) 0.48400(18) 1.000 0.0309(11)
C213 C Uani 0.4448(2) 0.3114(2) 0.52085(17) 1.000 0.0268(11)
C214 C Uani 0.4619(2) 0.2192(2) 0.52011(17) 1.000 0.0292(11)
C215 C Uani 0.3802(3) 0.1704(2) 0.48314(18) 1.000 0.0326(11)
C216 C Uani 0.2193(3) 0.2096(4) 0.4108(3) 1.000 0.0572(18)
C217 C Uani 0.3067(4) 0.4058(3) 0.4673(3) 1.000 0.0493(17)
C218 C Uani 0.5178(3) 0.3871(3) 0.5474(2) 1.000 0.0395(14)
C219 C Uani 0.5551(3) 0.1801(3) 0.5506(3) 1.000 0.0407(16)
C220 C Uani 0.3744(4) 0.0697(3) 0.4645(3) 1.000 0.0558(19)
C31 C Uani 0.2182(2) 0.7263(2) 0.13703(16) 1.000 0.0213(10)
C32 C Uani 0.1758(3) 0.6427(2) 0.14770(17) 1.000 0.0263(11)
C33 C Uani 0.0766(3) 0.6290(3) 0.16624(18) 1.000 0.0326(11)
C34 C Uani 0.0142(3) 0.7008(3) 0.17601(19) 1.000 0.0375(14)
C35 C Uani 0.0518(3) 0.7839(3) 0.1637(2) 1.000 0.0384(12)
C36 C Uani 0.1514(3) 0.7957(2) 0.14456(19) 1.000 0.0313(12)
C37 C Uani 0.3296(2) 0.73815(19) 0.01773(16) 1.000 0.0195(9)
C38 C Uani 0.3038(2) 0.6586(2) -0.02880(18) 1.000 0.0234(11)
C39 C Uani 0.2983(2) 0.6521(2) -0.10696(18) 1.000 0.0248(11)
C310 C Uani 0.3181(2) 0.7262(2) -0.14327(19) 1.000 0.0276(11)
C311 C Uani 0.3399(2) 0.8072(2) -0.09990(18) 1.000 0.0276(11)
C312 C Uani 0.3450(2) 0.8128(2) -0.02116(18) 1.000 0.0243(11)
C313 C Uani 0.3917(2) 0.83248(19) 0.15167(16) 1.000 0.0219(10)
C314 C Uani 0.4820(3) 0.8628(2) 0.12257(18) 1.000 0.0266(11)
C315 C Uani 0.5350(3) 0.9392(2) 0.15431(19) 1.000 0.0290(11)
C316 C Uani 0.5001(3) 0.9885(2) 0.2186(2) 1.000 0.0346(12)
C317 C Uani 0.4135(3) 0.9600(2) 0.2504(2) 1.000 0.0392(14)
C318 C Uani 0.3608(3) 0.8831(2) 0.21732(19) 1.000 0.0322(11)
C319 C Uani 0.4035(2) 0.65891(19) 0.13513(16) 1.000 0.0211(10)
C320 C Uani 0.4731(2) 0.6130(2) 0.08855(19) 1.000 0.0234(11)
C321 C Uani 0.5319(2) 0.5466(2) 0.11134(18) 1.000 0.0274(11)
C322 C Uani 0.5227(3) 0.5228(2) 0.18380(19) 1.000 0.0277(11)
C323 C Uani 0.4552(2) 0.5672(2) 0.23243(18) 1.000 0.0260(11)
C324 C Uani 0.3982(2) 0.6338(2) 0.20840(17) 1.000 0.0232(10)
B3 B Uani 0.3349(3) 0.7397(2) 0.11062(19) 1.000 0.0210(11)
C41 C Uani 0.8896(2) 0.34842(19) 0.36665(16) 1.000 0.0215(10)
C42 C Uani 0.9637(2) 0.3926(2) 0.41439(18) 1.000 0.0236(11)
C43 C Uani 1.0272(3) 0.4597(2) 0.39296(18) 1.000 0.0254(11)
C44 C Uani 1.0188(3) 0.4861(2) 0.32165(18) 1.000 0.0267(11)
C45 C Uani 0.9469(3) 0.4433(2) 0.27188(19) 1.000 0.0268(11)
C46 C Uani 0.8848(2) 0.3758(2) 0.29394(18) 1.000 0.0228(10)
C47 C Uani 0.6986(2) 0.28067(19) 0.36323(15) 1.000 0.0210(10)
C48 C Uani 0.6616(3) 0.3650(2) 0.35564(17) 1.000 0.0256(11)
C49 C Uani 0.5629(3) 0.3779(3) 0.33657(19) 1.000 0.0339(11)
C410 C Uani 0.4962(3) 0.3059(3) 0.32465(19) 1.000 0.0347(14)
C411 C Uani 0.5276(3) 0.2218(3) 0.33367(18) 1.000 0.0327(12)
C412 C Uani 0.6269(3) 0.2103(2) 0.35269(18) 1.000 0.0268(11)
C413 C Uani 0.8614(2) 0.17564(19) 0.33997(17) 1.000 0.0222(10)
C414 C Uani 0.8231(3) 0.1365(2) 0.27003(19) 1.000 0.0304(11)
C415 C Uani 0.8657(3) 0.0629(3) 0.2294(2) 1.000 0.0412(14)
C416 C Uani 0.9470(3) 0.0245(2) 0.2580(2) 1.000 0.0443(16)
C417 C Uani 0.9898(3) 0.0631(2) 0.3259(2) 1.000 0.0382(14)
C418 C Uani 0.9472(3) 0.1373(2) 0.3658(2) 1.000 0.0277(11)
C419 C Uani 0.8126(2) 0.25993(19) 0.47997(16) 1.000 0.0199(10)
C420 C Uani 0.8230(2) 0.1818(2) 0.51432(18) 1.000 0.0250(11)
C421 C Uani 0.8178(3) 0.1799(2) 0.59196(19) 1.000 0.0303(12)
C422 C Uani 0.8014(2) 0.2566(2) 0.63953(19) 1.000 0.0296(11)
C423 C Uani 0.7893(2) 0.3350(2) 0.60869(18) 1.000 0.0259(11)
C424 C Uani 0.7944(2) 0.3360(2) 0.53098(17) 1.000 0.0236(11)
B4 B Uani 0.8159(3) 0.2660(2) 0.38791(19) 1.000 0.0204(11)
H110' H Uiso 0.171(2) 0.465(2) 0.010(2) 1.000 0.043(10)
H110" H Uiso 0.165(3) 0.427(2) -0.082(2) 1.000 0.048(11)
H116' H Uiso 0.400(3) 0.376(3) 0.091(2) 1.000 0.058(12)
H116" H Uiso 0.473(3) 0.309(3) 0.127(2) 1.000 0.070(14)
H117' H Uiso 0.405(3) 0.128(2) 0.031(2) 1.000 0.049(11)
H117" H Uiso 0.408(3) 0.073(3) 0.101(2) 1.000 0.065(13)
H118' H Uiso 0.113(3) 0.065(2) 0.174(2) 1.000 0.060(13)
H118" H Uiso 0.192(3) 0.022(2) 0.123(2) 1.000 0.051(11)
H119' H Uiso 0.057(3) 0.197(2) 0.248(2) 1.000 0.056(11)
H119" H Uiso 0.056(2) 0.2757(18) 0.1870(17) 1.000 0.027(8)
H120' H Uiso 0.182(3) 0.402(2) 0.154(2) 1.000 0.042(10)
H120" H Uiso 0.208(3) 0.422(2) 0.245(2) 1.000 0.065(13)
H16 H Uiso 0.246(3) 0.210(2) -0.133(2) 1.000 0.045(11)
H16' H Uiso 0.297(3) 0.163(2) -0.065(2) 1.000 0.051(11)
H16" H Uiso 0.316(3) 0.269(2) -0.075(2) 1.000 0.056(12)
H17 H Uiso 0.086(2) 0.044(2) 0.0142(19) 1.000 0.038(10)
H17' H Uiso 0.180(3) 0.057(2) -0.0386(18) 1.000 0.046(10)
H17" H Uiso 0.066(2) 0.056(2) -0.074(2) 1.000 0.040(10)
H18 H Uiso -0.106(2) 0.222(2) 0.0852(19) 1.000 0.040(10)
H18' H Uiso -0.054(3) 0.122(3) 0.074(2) 1.000 0.062(12)
H18" H Uiso -0.113(3) 0.163(3) 0.011(3) 1.000 0.083(15)
H19 H Uiso -0.077(3) 0.393(2) 0.005(2) 1.000 0.049(11)
H19' H Uiso 0.016(2) 0.453(2) 0.0626(17) 1.000 0.037(9)
H19" H Uiso -0.069(2) 0.3724(19) 0.0884(17) 1.000 0.026(9)
H110 H Uiso 0.256(3) 0.409(2) -0.0349(19) 1.000 0.050(11)
H116 H Uiso 0.430(3) 0.282(2) 0.048(2) 1.000 0.062(13)
H117 H Uiso 0.325(3) 0.058(3) 0.039(2) 1.000 0.072(14)
H118 H Uiso 0.210(3) 0.034(3) 0.211(2) 1.000 0.069(14)
H119 H Uiso 0.094(2) 0.302(2) 0.2724(18) 1.000 0.031(9)
H120 H Uiso 0.295(3) 0.440(2) 0.1836(18) 1.000 0.042(10)
H210' H Uiso 0.078(3) 0.124(2) 0.517(2) 1.000 0.050(11)
H210" H Uiso 0.155(3) 0.048(3) 0.524(3) 1.000 0.093(16)
H216' H Uiso 0.192(3) 0.148(3) 0.422(2) 1.000 0.070(14)
H216" H Uiso 0.238(3) 0.206(2) 0.355(2) 1.000 0.062(12)
H217' H Uiso 0.326(3) 0.454(3) 0.505(2) 1.000 0.054(13)
H217" H Uiso 0.233(4) 0.407(3) 0.473(3) 1.000 0.098(17)
H218' H Uiso 0.482(3) 0.443(3) 0.568(2) 1.000 0.066(13)
H218" H Uiso 0.560(3) 0.393(2) 0.507(2) 1.000 0.047(11)
H219' H Uiso 0.537(3) 0.122(3) 0.568(2) 1.000 0.055(12)
H219" H Uiso 0.583(3) 0.219(3) 0.594(3) 1.000 0.087(16)
H220' H Uiso 0.298(3) 0.055(2) 0.447(2) 1.000 0.061(13)
H220" H Uiso 0.389(3) 0.044(3) 0.509(3) 1.000 0.088(18)
H26 H Uiso 0.014(3) 0.297(2) 0.617(2) 1.000 0.052(12)
H26' H Uiso 0.089(3) 0.370(3) 0.5900(19) 1.000 0.051(11)
H26" H Uiso 0.056(3) 0.275(3) 0.537(2) 1.000 0.072(14)
H27 H Uiso 0.308(3) 0.392(2) 0.6599(19) 1.000 0.042(10)
H27' H Uiso 0.283(3) 0.407(3) 0.747(3) 1.000 0.073(14)
H27" H Uiso 0.198(3) 0.425(3) 0.687(2) 1.000 0.070(13)
H28 H Uiso 0.427(2) 0.267(2) 0.689(2) 1.000 0.043(10)
H28' H Uiso 0.394(2) 0.285(2) 0.7713(19) 1.000 0.032(9)
H28" H Uiso 0.421(3) 0.188(3) 0.742(2) 1.000 0.063(13)
H29 H Uiso 0.279(3) 0.011(2) 0.610(2) 1.000 0.055(12)
H29' H Uiso 0.362(3) 0.052(3) 0.651(2) 1.000 0.060(14)
H29" H Uiso 0.275(3) 0.020(3) 0.691(3) 1.000 0.090(17)
H210 H Uiso 0.066(3) 0.064(3) 0.584(2) 1.000 0.072(14)
H216 H Uiso 0.169(2) 0.255(2) 0.4240(17) 1.000 0.029(10)
H217 H Uiso 0.332(3) 0.428(2) 0.419(2) 1.000 0.059(12)
H218 H Uiso 0.563(3) 0.369(2) 0.588(2) 1.000 0.046(11)
H219 H Uiso 0.602(3) 0.164(3) 0.506(2) 1.000 0.074(13)
H220 H Uiso 0.418(3) 0.056(3) 0.419(2) 1.000 0.074(13)
H32 H Uiso 0.218(2) 0.5906(18) 0.1421(15) 1.000 0.018(8)
H33 H Uiso 0.051(2) 0.570(2) 0.1732(18) 1.000 0.039(10)
H34 H Uiso -0.059(3) 0.693(2) 0.1923(19) 1.000 0.049(10)
H35 H Uiso 0.016(2) 0.832(2) 0.1686(18) 1.000 0.038(10)
H36 H Uiso 0.179(2) 0.851(2) 0.1379(17) 1.000 0.027(9)
H38 H Uiso 0.286(2) 0.6087(19) -0.0078(15) 1.000 0.016(8)
H39 H Uiso 0.282(2) 0.5993(18) -0.1350(15) 1.000 0.015(8)
H310 H Uiso 0.316(2) 0.7211(18) -0.1944(17) 1.000 0.021(8)
H311 H Uiso 0.354(2) 0.8596(19) -0.1238(16) 1.000 0.019(8)
H312 H Uiso 0.361(2) 0.868(2) 0.0064(17) 1.000 0.027(9)
H314 H Uiso 0.511(2) 0.8311(18) 0.0789(16) 1.000 0.020(8)
H315 H Uiso 0.594(2) 0.9589(19) 0.1325(17) 1.000 0.028(9)
H316 H Uiso 0.536(2) 1.036(2) 0.2363(17) 1.000 0.027(9)
H317 H Uiso 0.387(2) 0.991(2) 0.2932(19) 1.000 0.037(9)
H318 H Uiso 0.311(2) 0.8676(18) 0.2382(16) 1.000 0.010(8)
H320 H Uiso 0.4770(19) 0.6266(16) 0.0406(15) 1.000 0.009(7)
H321 H Uiso 0.576(2) 0.5142(18) 0.0743(16) 1.000 0.027(8)
H322 H Uiso 0.559(2) 0.4748(18) 0.2004(15) 1.000 0.016(7)
H323 H Uiso 0.4434(19) 0.5514(17) 0.2792(16) 1.000 0.011(7)
H324 H Uiso 0.354(2) 0.6635(18) 0.2423(16) 1.000 0.023(8)
H42 H Uiso 0.966(2) 0.3749(18) 0.4648(17) 1.000 0.020(8)
H43 H Uiso 1.074(2) 0.4889(18) 0.4262(16) 1.000 0.016(8)
H44 H Uiso 1.061(2) 0.5332(19) 0.3053(16) 1.000 0.023(8)
H45 H Uiso 0.936(2) 0.461(2) 0.2224(18) 1.000 0.031(9)
H46 H Uiso 0.838(2) 0.3464(18) 0.2587(16) 1.000 0.021(8)
H48 H Uiso 0.708(2) 0.417(2) 0.3617(16) 1.000 0.025(8)
H49 H Uiso 0.544(2) 0.433(2) 0.3359(18) 1.000 0.039(10)
H410 H Uiso 0.434(2) 0.312(2) 0.3109(18) 1.000 0.029(9)
H411 H Uiso 0.486(2) 0.172(2) 0.3292(16) 1.000 0.025(9)
H412 H Uiso 0.647(2) 0.1535(19) 0.3583(15) 1.000 0.016(8)
H414 H Uiso 0.767(2) 0.1578(18) 0.2485(17) 1.000 0.023(9)
H415 H Uiso 0.833(3) 0.040(2) 0.186(2) 1.000 0.052(12)
H416 H Uiso 0.977(2) -0.023(2) 0.2370(17) 1.000 0.026(9)
H417 H Uiso 1.046(2) 0.0414(18) 0.3444(16) 1.000 0.017(8)
H418 H Uiso 0.980(2) 0.1632(18) 0.4098(16) 1.000 0.016(8)
H420 H Uiso 0.832(2) 0.1301(19) 0.4834(16) 1.000 0.025(9)
H421 H Uiso 0.821(2) 0.126(2) 0.6108(18) 1.000 0.036(10)
H422 H Uiso 0.804(2) 0.2581(19) 0.6934(18) 1.000 0.031(9)
H423 H Uiso 0.775(2) 0.385(2) 0.6384(17) 1.000 0.027(9)
H424 H Uiso 0.786(2) 0.3906(18) 0.5105(15) 1.000 0.017(8)

loop_
_atom_type_symbol
_atom_type_description
_atom_type_scat_dispersion_real
_atom_type_scat_dispersion_imag
_atom_type_scat_source
Ti Ti 0.2776 0.4457 'International Tables Vol C Tables 4.2.6.8 and 6.1.1.4'
B B 0.0013 0.0007 'International Tables Vol C Tables 4.2.6.8 and 6.1.1.4'
H H 0.0000 0.0000 'International Tables Vol C Tables 4.2.6.8 and 6.1.1.4'
C C 0.0033 0.0016 'International Tables Vol C Tables 4.2.6.8 and 6.1.1.4'

loop_
_geom_angle_atom_site_label_1
_geom_angle_atom_site_label_2
_geom_angle_atom_site_label_3
_geom_angle
_geom_angle_publ_flag
C11 Ti1 C12 35.49(10) yes
C11 Ti1 C13 59.18(10) yes
C11 Ti1 C14 59.46(10) yes
C11 Ti1 C15 35.18(10) yes
C11 Ti1 C111 101.71(10) yes
C11 Ti1 C112 95.22(10) yes
C11 Ti1 C113 118.14(11) yes
C11 Ti1 C114 153.35(11) yes
C11 Ti1 C115 135.58(10) yes
C12 Ti1 C13 35.50(10) yes
C12 Ti1 C14 59.55(10) yes
C12 Ti1 C15 59.23(11) yes
C12 Ti1 C111 121.49(10) yes
C12 Ti1 C112 97.12(10) yes
C12 Ti1 C113 101.19(11) yes
C12 Ti1 C114 133.62(11) yes
C12 Ti1 C115 155.96(11) yes
C13 Ti1 C14 35.95(11) yes
C13 Ti1 C15 59.79(10) yes
C13 Ti1 C111 156.98(11) yes
C13 Ti1 C112 128.38(11) yes
C13 Ti1 C113 116.33(11) yes
C13 Ti1 C114 130.07(11) yes
C13 Ti1 C115 165.17(11) yes
C14 Ti1 C15 36.32(10) yes
C14 Ti1 C111 147.83(11) yes
C14 Ti1 C112 154.10(11) yes
C14 Ti1 C113 151.68(10) yes
C14 Ti1 C114 145.00(10) yes
C14 Ti1 C115 142.80(11) yes
C15 Ti1 C111 113.12(10) yes
C15 Ti1 C112 123.99(10) yes
C15 Ti1 C113 153.00(11) yes
C15 Ti1 C114 167.12(11) yes
C15 Ti1 C115 129.72(11) yes
C111 Ti1 C112 34.18(10) yes
C111 Ti1 C113 58.76(10) yes
C111 Ti1 C114 61.36(11) yes
C111 Ti1 C115 36.45(11) yes
C112 Ti1 C113 34.18(10) yes
C112 Ti1 C114 58.94(11) yes
C112 Ti1 C115 59.00(11) yes
C113 Ti1 C114 36.27(11) yes
C113 Ti1 C115 61.25(11) yes
C114 Ti1 C115 38.71(11) yes
C21 Ti2 C214 157.82(11) yes
C21 Ti2 C215 122.73(12) yes
C22 Ti2 C23 38.43(11) yes
C22 Ti2 C24 61.47(11) yes
C22 Ti2 C25 59.24(11) yes
C22 Ti2 C211 136.25(13) yes
C22 Ti2 C212 130.57(11) yes
C22 Ti2 C213 143.31(11) yes
C22 Ti2 C214 164.51(11) yes
C22 Ti2 C215 156.36(12) yes
C23 Ti2 C24 36.73(11) yes
C23 Ti2 C25 59.43(11) yes
C23 Ti2 C211 151.91(12) yes
C23 Ti2 C212 168.16(11) yes
C23 Ti2 C213 145.95(11) yes
C23 Ti2 C214 129.88(11) yes
C23 Ti2 C215 132.56(11) yes
C24 Ti2 C25 34.50(10) yes
C24 Ti2 C211 116.02(12) yes
C24 Ti2 C212 151.14(11) yes
C24 Ti2 C213 151.62(11) yes
C24 Ti2 C214 116.16(11) yes
C24 Ti2 C215 100.11(11) yes
C25 Ti2 C211 93.66(12) yes
C25 Ti2 C212 122.34(10) yes
C25 Ti2 C213 152.81(11) yes
C25 Ti2 C214 128.67(11) yes
C25 Ti2 C215 97.13(12) yes
C211 Ti2 C212 35.47(11) yes
C211 Ti2 C213 59.48(12) yes
C211 Ti2 C214 59.20(12) yes
C211 Ti2 C215 35.60(12) yes
C212 Ti2 C213 36.16(10) yes
C212 Ti2 C214 59.66(10) yes
C212 Ti2 C215 59.18(11) yes
C213 Ti2 C214 35.74(11) yes
C213 Ti2 C215 59.05(11) yes
C214 Ti2 C215 35.11(12) yes
C21 Ti2 C25 34.42(10) yes
C21 Ti2 C211 101.89(13) yes
C21 Ti2 C212 112.78(10) yes
C21 Ti2 C213 147.15(11) yes
C21 Ti2 C22 36.31(11) yes
C21 Ti2 C23 61.26(11) yes
C21 Ti2 C24 59.06(10) yes
C15 C11 C16 126.4(3) no
C12 C11 C16 125.4(3) no
Ti1 C11 C15 70.77(17) yes
Ti1 C11 C16 127.3(2) yes
Ti1 C11 C12 71.82(17) yes
C12 C11 C15 108.1(2) no
Ti1 C12 C13 71.32(17) yes
Ti1 C12 C17 126.3(2) yes
Ti1 C12 C11 72.69(17) yes
C11 C12 C13 108.0(3) no
C11 C12 C17 126.3(3) no
C13 C12 C17 125.4(3) no
Ti1 C13 C14 70.93(16) yes
Ti1 C13 C18 123.2(2) yes
C12 C13 C14 108.0(2) no
Ti1 C13 C12 73.18(16) yes
C12 C13 C18 126.2(3) no
C14 C13 C18 125.7(3) no
C15 C14 C19 126.0(3) no
C13 C14 C15 107.8(2) no
C13 C14 C19 125.8(3) no
Ti1 C14 C13 73.12(16) yes
Ti1 C14 C15 72.68(16) yes
Ti1 C14 C19 125.5(2) yes
C11 C15 C14 108.1(3) no
C11 C15 C110 126.1(3) no
C14 C15 C110 125.6(3) no
Ti1 C15 C110 124.4(3) yes
Ti1 C15 C11 74.05(17) yes
Ti1 C15 C14 71.00(17) yes
Ti1 C111 C112 77.51(16) yes
C115 C111 C116 126.7(3) no
Ti1 C111 C115 64.70(15) yes
Ti1 C111 C116 125.2(2) yes
C112 C111 C115 107.8(3) no
C112 C111 C116 125.4(3) no
C111 C112 C117 126.1(3) no
C113 C112 C117 125.1(3) no
C111 C112 C113 108.5(3) no
Ti1 C112 C117 133.8(3) yes
Ti1 C112 C111 68.31(16) yes
Ti1 C112 C113 68.35(16) yes
Ti1 C113 C118 125.9(3) yes
Ti1 C113 C112 77.47(18) yes
Ti1 C113 C114 64.37(16) yes
C114 C113 C118 126.8(3) no
C112 C113 C114 107.8(3) no
C112 C113 C118 125.3(3) no
Ti1 C114 C113 79.36(18) yes
C113 C114 C115 108.2(2) no
Ti1 C114 C115 70.97(17) yes
Ti1 C114 C119 91.02(19) yes
C113 C114 C119 122.9(3) no
C115 C114 C119 121.4(3) no
Ti1 C115 C120 92.7(2) yes
Ti1 C115 C111 78.85(18) yes
Ti1 C115 C114 70.32(17) yes
C111 C115 C114 107.7(3) no
C111 C115 C120 123.6(3) no
C114 C115 C120 121.6(3) no
C11 C16 H16' 109(2) no
C11 C16 H16" 112(2) no
H16 C16 H16' 111(3) no
C11 C16 H16 108(2) no
H16 C16 H16" 109(3) no
H16' C16 H16" 108(3) no
C12 C17 H17 112.1(18) no
H17 C17 H17" 109(3) no
H17' C17 H17" 112(3) no
H17 C17 H17' 104(2) no
C12 C17 H17' 111.4(18) no
C12 C17 H17" 108.4(18) no
C13 C18 H18 112.3(18) no
C13 C18 H18" 108(3) no
H18 C18 H18' 115(3) no
C13 C18 H18' 110(2) no
H18' C18 H18" 105(4) no
H18 C18 H18" 106(3) no
C14 C19 H19' 110.2(14) no
C14 C19 H19 108(2) no
H19 C19 H19' 111(2) no
H19 C19 H19" 102(3) no
C14 C19 H19" 111.2(17) no
H19' C19 H19" 114(2) no
C15 C110 H110 110.7(19) no
H110' C110 H110" 112(3) no
C15 C110 H110' 113.2(18) no
C15 C110 H110" 111.2(19) no
H110' C110 H110 108(3) no
H110" C110 H110 101(3) no
H116' C116 H116 109(3) no
C111 C116 H116 109(2) no
H116' C116 H116" 115(4) no
C111 C116 H116' 111(2) no
C111 C116 H116" 105(3) no
H116" C116 H116 107(3) no
H117' C117 H117 99(3) no
C112 C117 H117" 111(2) no
H117" C117 H117 106(4) no
C112 C117 H117' 114.4(19) no
C112 C117 H117 115(2) no
H117' C117 H117" 111(3) no
C113 C118 H118 112(3) no
C113 C118 H118" 111(2) no
C113 C118 H118' 112(2) no
H118" C118 H118 105(3) no
H118' C118 H118" 105(3) no
H118' C118 H118 111(3) no
H119' C119 H119" 105(3) no
C114 C119 H119' 113(2) no
C114 C119 H119" 107.0(15) no
C114 C119 H119 113.4(17) no
H119' C119 H119 114(3) no
H119" C119 H119 103(2) no
H120" C120 H120 111(3) no
C115 C120 H120' 106.1(17) no
C115 C120 H120" 114.7(19) no
C115 C120 H120 110.7(19) no
H120' C120 H120" 107(3) no
H120' C120 H120 107(3) no
Ti2 C21 C22 64.65(15) yes
Ti2 C21 C25 76.42(16) yes
Ti2 C21 C26 125.0(2) yes
C22 C21 C25 107.6(3) no
C22 C21 C26 126.7(3) no
C25 C21 C26 125.7(3) no
Ti2 C22 C21 79.04(18) yes
Ti2 C22 C23 70.42(17) yes
Ti2 C22 C27 94.9(2) yes
C21 C22 C23 108.3(3) no
C21 C22 C27 123.4(3) no
C23 C22 C27 122.4(3) no
Ti2 C23 C22 71.15(17) yes
Ti2 C23 C24 78.13(18) yes
Ti2 C23 C28 91.4(2) yes
C22 C23 C24 107.9(3) no
C22 C23 C28 121.8(3) no
C24 C23 C28 122.4(3) no
Ti2 C24 C23 65.14(17) yes
Ti2 C24 C25 77.45(18) yes
Ti2 C24 C29 123.8(3) yes
C23 C24 C25 107.8(3) no
C23 C24 C29 126.7(3) no
C25 C24 C29 125.5(3) no
Ti2 C25 C21 69.15(16) yes
Ti2 C25 C24 68.05(16) yes
Ti2 C25 C210 133.0(3) yes
C21 C25 C24 108.4(3) no
C21 C25 C210 125.5(3) no
C24 C25 C210 125.8(3) no
C21 C26 H26' 115(2) no
C21 C26 H26" 111(2) no
H26 C26 H26' 110(3) no
H26 C26 H26" 104(3) no
H26' C26 H26" 108(3) no
C21 C26 H26 109(2) no
C22 C27 H27' 116(3) no
C22 C27 H27" 110(2) no
C22 C27 H27 105.1(18) no
H27 C27 H27" 108(3) no
H27' C27 H27" 109(3) no
H27 C27 H27' 108(3) no
C23 C28 H28 106.6(17) no
C23 C28 H28" 115(3) no
H28 C28 H28' 100(3) no
C23 C28 H28' 112.8(17) no
H28' C28 H28" 112(3) no
H28 C28 H28" 109(3) no
C24 C29 H29' 113(3) no
C24 C29 H29" 114(3) no
C24 C29 H29 113(2) no
H29 C29 H29" 102(4) no
H29' C29 H29" 112(4) no
H29 C29 H29' 101(4) no
Ti2 C211 C212 70.67(18) yes
Ti2 C211 C215 72.16(18) yes
Ti2 C211 C216 128.6(3) yes
C212 C211 C215 107.3(3) no
C212 C211 C216 126.0(3) no
C215 C211 C216 126.2(3) no
Ti2 C212 C213 71.47(17) yes
Ti2 C212 C217 124.4(3) yes
C211 C212 C213 108.1(3) no
C211 C212 C217 125.8(3) no
C213 C212 C217 126.0(3) no
Ti2 C212 C211 73.86(18) yes
Ti2 C213 C212 72.37(17) yes
Ti2 C213 C214 73.12(17) yes
Ti2 C213 C218 125.7(2) yes
C212 C213 C214 108.0(3) no
C212 C213 C218 125.6(3) no
C214 C213 C218 126.0(3) no
Ti2 C214 C213 71.14(16) yes
Ti2 C214 C215 73.47(18) yes
Ti2 C214 C219 123.5(3) yes
C215 C214 C219 126.1(3) no
C213 C214 C219 125.6(3) no
C213 C214 C215 108.2(3) no
Ti2 C215 C214 71.42(17) yes
Ti2 C215 C220 127.0(3) yes
C211 C215 C220 126.9(4) no
C214 C215 C220 124.4(3) no
C211 C215 C214 108.4(3) no
Ti2 C215 C211 72.23(19) yes
C36 C31 B3 122.8(3) yes
C32 C31 C36 114.4(3) no
C32 C31 B3 122.6(3) yes
C31 C32 C33 123.7(3) no
C32 C33 C34 119.7(4) no
C33 C34 C35 118.7(4) no
C34 C35 C36 120.4(4) no
C31 C36 C35 123.0(3) no
C312 C37 B3 125.3(3) yes
C38 C37 B3 120.2(3) yes
C38 C37 C312 114.4(3) no
C37 C38 C39 123.5(3) no
C38 C39 C310 120.3(3) no
H210' C210 H210" 103(4) no
H210' C210 H210 113(3) no
C25 C210 H210' 112(2) no
C25 C210 H210" 113(2) no
C25 C210 H210 108(2) no
H210" C210 H210 107(4) no
H216' C216 H216 110(3) no
H216" C216 H216 111(3) no
H216' C216 H216" 109(3) no
C211 C216 H216' 107(2) no
C211 C216 H216" 110(2) no
C211 C216 H216 109.0(17) no
H217" C217 H217 114(4) no
C212 C217 H217" 114(3) no
C212 C217 H217 114(2) no
C212 C217 H217' 111(2) no
H217' C217 H217 102(3) no
H217' C217 H217" 99(4) no
C213 C218 H218 109.7(19) no
C213 C218 H218" 106(2) no
C213 C218 H218' 111(2) no
H218' C218 H218 109(3) no
H218" C218 H218 104(3) no
H218' C218 H218" 116(3) no
C214 C219 H219 108(2) no
H219' C219 H219" 107(3) no
C214 C219 H219' 109(2) no
C214 C219 H219" 111(2) no
H219" C219 H219 117(3) no
H219' C219 H219 104(3) no
H220" C220 H220 119(4) no
H220' C220 H220 108(3) no
C215 C220 H220' 104.0(17) no
C215 C220 H220" 109(3) no
C215 C220 H220 105(3) no
H220' C220 H220" 111(3) no
C31 C32 H32 118.9(16) no
C33 C32 H32 117.5(16) no
C32 C33 H33 120.5(17) no
C34 C33 H33 119.8(17) no
C33 C34 H34 121.3(18) no
C35 C34 H34 120.0(18) no
C34 C35 H35 123.1(19) no
C36 C35 H35 116.4(19) no
C31 C36 H36 114.8(17) no
C35 C36 H36 122.1(17) no
C39 C38 H38 116.5(17) no
C37 C38 H38 119.9(17) no
C38 C39 H39 120.7(18) no
C310 C39 H39 119.0(18) no
C42 C41 C46 114.8(3) no
C42 C41 B4 125.0(3) yes
C46 C41 B4 120.1(2) yes
C41 C42 C43 123.1(3) no
C42 C43 C44 120.4(3) no
C43 C44 C45 118.5(3) no
C44 C45 C46 120.3(3) no
C41 C46 C45 122.8(3) no
C48 C47 B4 122.9(3) yes
C412 C47 B4 122.5(3) yes
C48 C47 C412 114.6(3) no
C47 C48 C49 123.1(3) no
C48 C49 C410 119.9(4) no
C39 C310 C311 118.6(3) no
C310 C311 C312 120.4(3) no
C37 C312 C311 122.7(3) no
C318 C313 B3 125.4(3) yes
C314 C313 B3 119.8(3) yes
C314 C313 C318 114.7(3) no
C313 C314 C315 123.3(3) no
C314 C315 C316 119.8(3) no
C315 C316 C317 119.0(3) no
C316 C317 C318 120.4(3) no
C313 C318 C317 122.7(3) no
C324 C319 B3 120.6(2) yes
C320 C319 B3 124.7(3) yes
C320 C319 C324 114.6(3) no
C319 C320 C321 123.6(3) no
C320 C321 C322 119.8(3) no
C321 C322 C323 118.7(3) no
C322 C323 C324 120.2(3) no
C319 C324 C323 123.1(3) no
C43 C42 H42 122.0(17) no
C41 C42 H42 114.9(16) no
C42 C43 H43 121.1(17) no
C44 C43 H43 118.4(17) no
C45 C44 H44 119.0(17) no
C43 C44 H44 122.5(17) no
C46 C45 H45 117.9(17) no
C44 C45 H45 121.8(17) no
C45 C46 H46 118.8(17) no
C41 C46 H46 118.4(17) no
C47 C48 H48 118.7(17) no
C49 C48 H48 118.1(17) no
C48 C49 H49 118.1(19) no
C410 C49 H49 121.9(18) no
C311 C310 H310 121.6(18) no
C39 C310 H310 119.8(18) no
C312 C311 H311 119.4(17) no
C310 C311 H311 120.1(17) no
C311 C312 H312 118.4(18) no
C37 C312 H312 118.9(18) no
C313 C314 H314 121.1(16) no
C315 C314 H314 115.5(17) no
C316 C315 H315 118.9(18) no
C314 C315 H315 121.3(18) no
C317 C316 H316 124.7(19) no
C315 C316 H316 116.3(19) no
C318 C317 H317 117.5(18) no
C316 C317 H317 122.1(18) no
C317 C318 H318 118(2) no
C313 C318 H318 120(2) no
C321 C320 H320 119.8(16) no
C319 C320 H320 116.6(16) no
C320 C321 H321 119.0(17) no
C322 C321 H321 121.0(17) no
C321 C322 H322 122.1(16) no
C323 C322 H322 119.1(16) no
C324 C323 H323 117.7(17) no
C322 C323 H323 121.9(17) no
C323 C324 H324 118.8(17) no
C319 C324 H324 118.1(17) no
C49 C410 C411 119.6(4) no
C410 C411 C412 119.6(4) no
C47 C412 C411 123.2(3) no
C414 C413 C418 115.6(3) no
C414 C413 B4 123.5(3) yes
C418 C413 B4 120.7(3) yes
C413 C414 C415 122.3(3) no
C414 C415 C416 120.6(3) no
C415 C416 C417 119.1(3) no
C416 C417 C418 119.8(3) no
C413 C418 C417 122.5(3) no
C424 C419 B4 120.5(2) yes
C420 C419 B4 125.5(3) yes
C420 C419 C424 114.0(3) no
C419 C420 C421 123.3(3) no
C420 C421 C422 120.4(3) no
C421 C422 C423 118.7(3) no
C422 C423 C424 120.3(3) no
C419 C424 C423 123.3(3) no
C49 C410 H410 122(2) no
C411 C410 H410 119(2) no
C412 C411 H411 116.8(18) no
C410 C411 H411 123.6(18) no
C47 C412 H412 118.1(17) no
C411 C412 H412 118.7(17) no
C413 C414 H414 121.4(18) no
C415 C414 H414 116.3(18) no
C416 C415 H415 124(2) no
C414 C415 H415 116(2) no
C415 C416 H416 126.5(19) no
C417 C416 H416 114.4(19) no
C418 C417 H417 119.3(18) no
C416 C417 H417 120.9(18) no
C417 C418 H418 117.3(17) no
C413 C418 H418 120.1(17) no
C419 C420 H420 117.3(19) no
C421 C420 H420 119.4(19) no
C422 C421 H421 120(2) no
C420 C421 H421 119(2) no
C421 C422 H422 121.8(18) no
C423 C422 H422 119.3(18) no
C422 C423 H423 120.1(19) no
C424 C423 H423 119.5(19) no
C423 C424 H424 119.4(16) no
C419 C424 H424 117.3(16) no
C31 B3 C319 110.6(2) yes
C313 B3 C319 104.4(2) yes
C37 B3 C313 111.2(2) yes
C37 B3 C319 111.4(2) yes
C31 B3 C313 113.8(2) yes
C31 B3 C37 105.6(2) yes
C41 B4 C413 104.3(2) yes
C41 B4 C419 112.7(2) yes
C47 B4 C419 104.8(2) yes
C413 B4 C419 112.5(2) yes
C47 B4 C413 111.9(2) yes
C41 B4 C47 110.9(2) yes

loop_
_geom_bond_atom_site_label_1
_geom_bond_atom_site_label_2
_geom_bond_distance
_geom_bond_publ_flag
Ti1 C11 2.350(3) yes
Ti1 C12 2.339(3) yes
Ti1 C13 2.315(3) yes
Ti1 C14 2.286(3) yes
Ti1 C15 2.308(3) yes
Ti1 C111 2.352(3) yes
Ti1 C112 2.471(3) yes
Ti1 C113 2.353(3) yes
Ti1 C114 2.159(3) yes
Ti1 C115 2.167(3) yes
Ti2 C24 2.329(3) yes
Ti2 C25 2.451(3) yes
Ti2 C211 2.343(3) yes
Ti2 C212 2.302(3) yes
Ti2 C21 2.356(3) yes
Ti2 C22 2.169(3) yes
Ti2 C23 2.159(3) yes
Ti2 C215 2.342(3) yes
Ti2 C213 2.290(3) yes
Ti2 C214 2.316(3) yes
C11 C12 1.429(4) no
C11 C15 1.408(4) no
C11 C16 1.494(5) no
C12 C13 1.419(4) no
C12 C17 1.503(4) no
C13 C18 1.509(5) no
C13 C14 1.420(4) no
C14 C15 1.432(4) no
C14 C19 1.499(5) no
C15 C110 1.498(5) no
C111 C112 1.422(4) no
C111 C116 1.498(5) no
C111 C115 1.424(4) no
C112 C113 1.422(4) no
C112 C117 1.502(6) no
C113 C114 1.416(4) no
C113 C118 1.497(6) no
C114 C115 1.434(4) no
C114 C119 1.502(5) no
C115 C120 1.486(5) no
C16 H16' 1.05(3) no
C16 H16" 0.98(4) no
C16 H16 0.93(4) no
C17 H17' 1.01(4) no
C17 H17" 0.97(3) no
C17 H17 1.02(3) no
C18 H18" 0.93(5) no
C18 H18' 1.04(4) no
C18 H18 0.95(3) no
C19 H19" 0.97(3) no
C19 H19' 1.10(3) no
C19 H19 1.03(4) no
C110 H110' 1.01(3) no
C110 H110" 1.01(4) no
C110 H110 0.96(4) no
C116 H116 0.96(4) no
C116 H116' 0.99(5) no
C116 H116" 0.92(4) no
C117 H117' 0.98(4) no
C117 H117" 0.94(4) no
C117 H117 0.99(4) no
C118 H118' 0.91(4) no
C118 H118 0.98(4) no
C118 H118" 0.99(3) no
C119 H119 0.92(3) no
C119 H119" 1.11(3) no
C119 H119' 1.04(3) no
C120 H120' 1.06(4) no
C120 H120" 0.98(4) no
C120 H120 1.00(4) no
C21 C22 1.421(4) no
C21 C25 1.425(4) no
C21 C26 1.502(5) no
C22 C23 1.425(4) no
C22 C27 1.484(5) no
C23 C24 1.423(4) no
C23 C28 1.487(5) no
C24 C25 1.422(4) no
C24 C29 1.492(6) no
C25 C210 1.503(6) no
C26 H26 0.92(4) no
C26 H26' 1.02(5) no
C26 H26" 1.03(4) no
C27 H27" 1.01(4) no
C27 H27' 0.96(5) no
C27 H27 0.99(4) no
C28 H28' 0.94(3) no
C28 H28 1.05(3) no
C28 H28" 0.92(4) no
C29 H29 0.95(3) no
C29 H29' 0.87(4) no
C29 H29" 0.90(5) no
C211 C212 1.415(4) no
C211 C215 1.432(5) no
C211 C216 1.501(6) no
C212 C213 1.425(4) no
C212 C217 1.505(6) no
C213 C218 1.502(5) no
C213 C214 1.413(4) no
C214 C219 1.519(5) no
C214 C215 1.405(5) no
C215 C220 1.511(6) no
C31 C32 1.398(4) no
C31 C36 1.393(5) no
C31 B3 1.646(5) yes
C32 C33 1.384(6) no
C33 C34 1.383(6) no
C34 C35 1.376(6) no
C35 C36 1.388(6) no
C37 C312 1.402(4) no
C37 B3 1.650(4) yes
C37 C38 1.399(4) no
C38 C39 1.383(4) no
C39 C310 1.376(4) no
C210 H210" 1.05(5) no
C210 H210 0.95(4) no
C210 H210' 0.96(4) no
C216 H216 0.98(3) no
C216 H216' 1.03(4) no
C216 H216" 1.02(4) no
C217 H217' 0.95(4) no
C217 H217" 0.99(5) no
C217 H217 1.02(4) no
C218 H218" 0.93(4) no
C218 H218' 1.01(4) no
C218 H218 1.01(4) no
C219 H219 1.03(4) no
C219 H219' 0.99(4) no
C219 H219" 0.97(5) no
C220 H220 1.01(4) no
C220 H220' 1.07(4) no
C220 H220" 0.94(5) no
C32 H32 0.98(3) no
C33 H33 0.96(3) no
C34 H34 1.03(4) no
C35 H35 0.88(3) no
C36 H36 0.92(3) no
C38 H38 0.91(3) no
C39 H39 0.90(3) no
C41 C46 1.407(4) no
C41 B4 1.641(4) yes
C41 C42 1.393(4) no
C42 C43 1.389(4) no
C43 C44 1.380(4) no
C44 C45 1.386(5) no
C45 C46 1.387(5) no
C47 C48 1.400(4) no
C47 B4 1.653(5) yes
C47 C412 1.398(4) no
C48 C49 1.385(6) no
C49 C410 1.374(6) no
C310 C311 1.380(4) no
C311 C312 1.393(4) no
C313 C314 1.402(5) no
C313 C318 1.388(4) no
C313 B3 1.650(4) yes
C314 C315 1.385(5) no
C315 C316 1.379(5) no
C316 C317 1.372(5) no
C317 C318 1.396(5) no
C319 C320 1.396(4) no
C319 B3 1.646(4) yes
C319 C324 1.403(4) no
C320 C321 1.389(4) no
C321 C322 1.386(5) no
C322 C323 1.387(5) no
C323 C324 1.386(4) no
C42 H42 0.97(3) no
C43 H43 0.92(3) no
C44 H44 0.97(3) no
C45 H45 0.96(3) no
C46 H46 0.94(3) no
C48 H48 0.98(3) no
C49 H49 0.88(3) no
C310 H310 0.90(3) no
C311 H311 0.96(3) no
C312 H312 0.93(3) no
C314 H314 0.95(3) no
C315 H315 0.94(3) no
C316 H316 0.87(3) no
C317 H317 0.92(3) no
C318 H318 0.81(3) no
C320 H320 0.90(3) no
C321 H321 0.98(3) no
C322 H322 0.96(3) no
C323 H323 0.91(3) no
C324 H324 0.93(3) no
C410 C411 1.375(6) no
C411 C412 1.388(6) no
C413 C418 1.400(5) no
C413 C414 1.393(5) no
C413 B4 1.652(4) yes
C414 C415 1.389(5) no
C415 C416 1.370(6) no
C416 C417 1.383(5) no
C417 C418 1.390(5) no
C419 C420 1.402(4) no
C419 C424 1.400(4) no
C419 B4 1.652(4) yes
C420 C421 1.387(5) no
C421 C422 1.370(4) no
C422 C423 1.376(4) no
C423 C424 1.387(4) no
C410 H410 0.88(3) no
C411 H411 0.91(3) no
C412 H412 0.92(3) no
C414 H414 0.92(3) no
C415 H415 0.91(4) no
C416 H416 0.88(3) no
C417 H417 0.90(3) no
C418 H418 0.93(3) no
C420 H420 0.91(3) no
C421 H421 0.92(3) no
C422 H422 0.96(3) no
C423 H423 0.89(3) no
C424 H424 0.95(3) no

loop_
_geom_contact_atom_site_label_1
_geom_contact_atom_site_label_2
_geom_contact_distance
_geom_contact_site_symmetry_2
_geom_contact_publ_flag
Ti1 H120" 3.36(3) . no
Ti1 H120 3.33(3) . no
Ti2 H220" 3.48(5) . no
C12 C35 3.502(5) 2_565 no
C13 C35 3.438(5) 2_565 no
C14 C34 3.591(4) 2_565 no
C15 C34 3.490(5) 2_565 no
C28 C324 3.472(5) 2_666 no
C28 C323 3.531(5) 2_666 no
C29 C415 3.562(7) 2_656 no
C29 C220 3.578(7) . no
C32 C324 3.164(5) . no
C34 C14 3.591(4) 2_565 no
C34 C15 3.490(5) 2_565 no
C35 C13 3.438(5) 2_565 no
C35 C12 3.502(5) 2_565 no
C36 C318 3.238(5) . no
C38 C320 3.211(4) . no
C42 C424 3.248(4) . no
C45 C119 3.544(6) 1_655 no
C46 C119 3.530(5) 1_655 no
C46 C48 3.195(5) . no
C48 C46 3.195(5) . no
C13 H119" 2.96(3) . no
C14 H119" 3.06(3) . no
C14 H120' 3.09(4) . no
C15 H120' 3.10(4) . no
C16 H17' 2.86(3) . no
C16 H110 2.87(3) . no
C116 C322 3.568(6) . no
C17 H16' 2.90(4) . no
C17 H18' 3.05(4) 2_555 no
C17 H18' 2.92(4) . no
C18 H17 3.00(3) . no
C118 C416 3.568(7) 1_455 no
C18 H19" 2.88(3) . no
C18 H119" 3.09(3) . no
C119 C45 3.544(6) 1_455 no
C19 H110' 2.96(3) . no
C19 H18 2.85(3) . no
C119 C46 3.530(5) 1_455 no
C22 H34 3.09(4) 2_566 no
C23 H16 2.98(4) 1_556 no
C26 H210' 2.87(3) . no
C26 H42 2.99(3) 1_455 no
C26 H27" 2.82(4) . no
C27 H28 2.95(3) . no
C27 H26' 2.91(4) . no
C27 H28' 2.84(3) . no
C28 H27' 2.93(4) . no
C28 H29' 2.99(4) . no
C28 H27 3.00(3) . no
C29 H210" 2.97(5) . no
C29 H220" 2.86(5) . no
C29 H28" 2.89(4) . no
C31 H422 3.01(3) 2_666 no
C31 H318 2.85(3) . no
C31 H324 2.86(3) . no
C32 H19 2.99(4) 2_565 no
C32 H422 3.03(3) 2_666 no
C32 H324 2.89(3) . no
C33 H44 3.02(3) 1_455 no
C33 H19 3.02(4) 2_565 no
C36 H18" 2.95(5) 2_565 no
C36 H318 2.80(3) . no
C37 H320 2.69(3) . no
C37 H314 2.89(3) . no
C38 H320 2.70(3) . no
C39 H19" 3.10(3) 2_565 no
C39 H322 3.10(3) 2_665 no
C41 H424 2.93(3) . no
C41 H48 2.67(3) . no
C42 H424 2.94(3) . no
C43 H26' 3.03(4) 2_666 no
C44 H26' 2.94(4) 2_666 no
C44 H120" 3.02(4) 1_655 no
C44 H33 3.09(3) 1_655 no
C44 H119 3.01(3) 1_655 no
C45 H27" 2.86(4) 2_666 no
C45 H33 3.06(3) 1_655 no
C45 H119 2.95(3) 1_655 no
C46 H119 3.05(3) 1_655 no
C46 H48 2.72(3) . no
C47 H46 2.88(3) . no
C47 H414 2.76(3) . no
C47 H310 3.00(3) 2_665 no
C48 H310 3.02(3) 2_665 no
C48 H46 2.94(3) . no
C48 H218" 3.02(4) . no
C49 H322 2.98(3) . no
C49 H218" 3.01(4) . no
C49 H218' 3.08(4) 2_666 no
C110 H19' 2.84(3) . no
C110 H16" 2.88(4) . no
C210 C216 3.557(7) . no
C212 C410 3.441(5) . no
C213 C410 3.555(5) . no
C214 C411 3.444(4) . no
C114 H216" 2.72(4) . no
C115 H410 3.06(3) . no
C215 C411 3.473(5) . no
C116 H120 2.87(3) . no
C116 H117' 2.89(3) . no
C116 H320 3.05(3) 2_665 no
C216 C210 3.557(7) . no
C117 H16' 2.83(4) . no
C117 H118" 2.82(4) . no
C117 H116 2.86(3) . no
C118 H17 3.01(3) . no
C118 H117 3.04(4) . no
C118 H119' 2.88(4) . no
C119 H120" 2.88(3) . no
C119 H118' 2.93(3) . no
C219 C421 3.579(6) . no
C119 H120' 3.01(3) . no
C119 H216" 2.99(4) . no
C120 H119 2.84(3) . no
C120 H116' 2.88(4) . no
C220 C29 3.578(7) . no
C120 H119" 3.00(3) . no
C210 H26" 2.88(5) . no
C210 H29 2.84(4) . no
C210 H216' 2.81(4) . no
C312 C314 3.128(5) . no
C214 H28 3.05(4) . no
C314 C312 3.128(5) . no
C215 H411 3.10(3) . no
C216 H210' 3.05(4) . no
C216 H220' 2.73(3) . no
C216 H217" 3.04(5) . no
C217 H218' 2.93(4) . no
C217 H216 2.90(3) . no
C218 H217' 2.91(4) . no
C218 H219" 2.92(5) . no
C318 C36 3.238(5) . no
C219 H218 2.84(3) . no
C219 H220" 2.99(4) . no
C220 H216' 2.88(4) . no
C320 C38 3.211(4) . no
C220 H219' 2.86(4) . no
C322 C116 3.568(6) . no
C323 C28 3.531(5) 2_666 no
C324 C28 3.472(5) 2_666 no
C324 C32 3.164(5) . no
C410 C213 3.555(5) . no
C310 H414 2.96(3) 2_665 no
C410 C212 3.441(5) . no
C310 H116" 2.88(4) 2_665 no
C310 H46 2.99(3) 2_665 no
C411 C215 3.473(5) . no
C411 C214 3.444(4) . no
C312 H314 2.81(3) . no
C412 C414 3.186(5) . no
C313 H312 2.73(3) . no
C313 H36 2.88(3) . no
C314 H28" 2.92(4) 2_666 no
C414 C412 3.186(5) . no
C314 H312 2.62(3) . no
C415 C29 3.562(7) 2_656 no
C315 H117" 2.92(4) 1_565 no
C315 H28" 2.89(4) 2_666 no
C316 H117" 2.87(4) 1_565 no
C316 H28" 3.05(4) 2_666 no
C316 H29' 3.08(4) 2_666 no
C416 C118 3.568(7) 1_655 no
C317 H118 3.08(4) 1_565 no
C318 H36 2.79(3) . no
C418 C420 3.148(5) . no
C319 H38 2.98(3) . no
C319 H32 2.66(3) . no
C320 H38 3.01(3) . no
C420 C418 3.148(5) . no
C421 C219 3.579(6) . no
C321 H116' 3.05(4) . no
C322 H27' 2.97(4) 2_666 no
C322 H28' 3.07(3) 2_666 no
C322 H116' 3.01(4) . no
C323 H28' 2.96(3) 2_666 no
C323 H120 2.88(4) . no
C323 H28 3.08(3) 2_666 no
C324 H28' 3.00(3) 2_666 no
C424 C42 3.248(4) . no
C324 H32 2.69(3) . no
C412 H219 2.92(4) . no
C412 H414 2.72(3) . no
C413 H420 2.75(3) . no
C413 H412 2.90(3) . no
C414 H29" 2.82(5) 2_656 no
C414 H412 2.84(3) . no
C415 H29" 2.73(5) 2_656 no
C416 H118' 2.78(4) 1_655 no
C416 H119' 2.97(3) 1_655 no
C417 H119' 2.72(3) 1_655 no
C417 H210 2.73(4) 2_656 no
C418 H119' 2.79(4) 1_655 no
C418 H420 2.62(3) . no
C419 H42 2.68(3) . no
C419 H418 2.92(3) . no
C420 H219 2.96(4) . no
C420 H418 2.82(3) . no
C422 H26 2.93(4) 1_655 no
C422 H219" 3.04(4) . no
C423 H26 3.08(4) 1_655 no
C423 H44 3.03(3) 2_766 no
C424 H42 2.67(3) . no
H110' C19 2.96(3) . no
H110' H19 2.56(4) 2_565 no
H110' H19' 2.29(4) . no
H116' H120 2.31(5) . no
H116' C321 3.05(4) . no
H116' C322 3.01(4) . no
H116' C120 2.88(4) . no
H116" C310 2.88(4) 2_665 no
H117' C116 2.89(3) . no
H117' H116 2.31(4) . no
H117' H314 2.40(5) 2_665 no
H117' H16' 2.35(5) . no
H117" C315 2.92(4) 1_545 no
H117" C316 2.87(4) 1_545 no
H118' C119 2.93(3) . no
H118' H416 2.56(5) 1_455 no
H118' H119' 2.39(5) . no
H118' C416 2.78(4) 1_455 no
H118" C117 2.82(4) . no
H118" H17 2.45(5) . no
H118" H117 2.42(5) . no
H119' H118' 2.39(5) . no
H119' C118 2.88(4) . no
H119' C418 2.79(4) 1_455 no
H119' C417 2.72(3) 1_455 no
H119' C416 2.97(3) 1_455 no
H119" C18 3.09(3) . no
H119" C14 3.06(3) . no
H119" C13 2.96(3) . no
H119" C120 3.00(3) . no
H120' C14 3.09(4) . no
H120' C15 3.10(4) . no
H120' C119 3.01(3) . no
H120" C119 2.88(3) . no
H120" Ti1 3.36(3) . no
H120" H119 2.42(5) . no
H120" C44 3.02(4) 1_455 no
H210' H26" 2.29(5) . no
H210' H216' 2.34(5) . no
H210' C26 2.87(3) . no
H210' C216 3.05(4) . no
H210' H418 2.45(5) 1_455 no
H210" C29 2.97(5) . no
H210" H216' 2.54(6) . no
H210" H220' 2.37(6) . no
H210" H29 2.37(6) . no
H216' C220 2.88(4) . no
H216' C210 2.81(4) . no
H216' H220' 2.11(6) . no
H216' H210' 2.34(5) . no
H216' H210" 2.54(6) . no
H16 C23 2.98(4) 1_554 no
H16' C17 2.90(4) . no
H16' C117 2.83(4) . no
H16' H117' 2.35(5) . no
H16' H315 2.57(5) 2_665 no
H16' H314 2.58(5) 2_665 no
H16' H17' 2.29(5) . no
H16" H110 2.31(5) . no
H16" C110 2.88(4) . no
H216" C114 2.72(4) . no
H216" C119 2.99(4) . no
H17 C18 3.00(3) . no
H17 H18' 2.43(5) . no
H17 C118 3.01(3) . no
H17 H118" 2.45(5) . no
H17' H16' 2.29(5) . no
H17' H117 2.37(5) . no
H17' C16 2.86(3) . no
H217' C218 2.91(4) . no
H217' H218' 2.38(6) . no
H18 H19" 2.30(4) . no
H18 C19 2.85(3) . no
H18' C17 3.05(4) 2_555 no
H18' C17 2.92(4) . no
H18' H17 2.43(5) . no
H18" C36 2.95(5) 2_565 no
H217" C216 3.04(5) . no
H217" H216 2.47(6) . no
H19 C33 3.02(4) 2_565 no
H19 H110' 2.56(4) 2_565 no
H19 C32 2.99(4) 2_565 no
H19' H110' 2.29(4) . no
H19' C110 2.84(3) . no
H19' H33 2.50(4) . no
H19" H18 2.30(4) . no
H19" H45 2.58(4) 1_455 no
H19" C18 2.88(3) . no
H19" C39 3.10(3) 2_565 no
H218' H49 2.41(5) 2_666 no
H218' H217' 2.38(6) . no
H218' C217 2.93(4) . no
H218' C49 3.08(4) 2_666 no
H218" C48 3.02(4) . no
H218" C49 3.01(4) . no
H219' H220" 2.43(6) . no
H219' C220 2.86(4) . no
H219" C422 3.04(4) . no
H219" C218 2.92(5) . no
H219" H218 2.30(5) . no
H220' H210" 2.37(6) . no
H220' H216' 2.11(6) . no
H220' C216 2.73(3) . no
H220" Ti2 3.48(5) . no
H220" H29 2.42(6) . no
H220" C29 2.86(5) . no
H220" C219 2.99(4) . no
H220" H219' 2.43(6) . no
H220" H29' 2.54(6) . no
H26 C423 3.08(4) 1_455 no
H26 C422 2.93(4) 1_455 no
H26' C27 2.91(4) . no
H26' C44 2.94(4) 2_666 no
H26' C43 3.03(4) 2_666 no
H26' H27" 2.30(5) . no
H26" H42 2.44(5) 1_455 no
H26" H216 2.52(5) . no
H26" C210 2.88(5) . no
H26" H210' 2.29(5) . no
H27 C28 3.00(3) . no
H27' C322 2.97(4) 2_666 no
H27' C28 2.93(4) . no
H27' H28' 2.48(5) . no
H27" C26 2.82(4) . no
H27" C45 2.86(4) 2_666 no
H27" H26' 2.30(5) . no
H28 C27 2.95(3) . no
H28 C323 3.08(3) 2_666 no
H28 C214 3.05(4) . no
H28' C323 2.96(3) 2_666 no
H28' C27 2.84(3) . no
H28' C324 3.00(3) 2_666 no
H28' H27' 2.48(5) . no
H28' C322 3.07(3) 2_666 no
H28" H29' 2.54(6) . no
H28" C315 2.89(4) 2_666 no
H28" C314 2.92(4) 2_666 no
H28" C29 2.89(4) . no
H28" C316 3.05(4) 2_666 no
H29 H220" 2.42(6) . no
H29 H210" 2.37(6) . no
H29 C210 2.84(4) . no
H29' C316 3.08(4) 2_666 no
H29' H220" 2.54(6) . no
H29' H28" 2.54(6) . no
H29' C28 2.99(4) . no
H29" C414 2.82(5) 2_656 no
H29" C415 2.73(5) 2_656 no
H32 C324 2.69(3) . no
H32 C319 2.66(3) . no
H33 H45 2.46(4) 1_455 no
H33 C45 3.06(3) 1_455 no
H33 C44 3.09(3) 1_455 no
H33 H19' 2.50(4) . no
H33 H44 2.48(4) 1_455 no
H34 C22 3.09(4) 2_566 no
H35 H416 2.44(4) 1_465 no
H36 C313 2.88(3) . no
H36 H318 2.48(4) . no
H36 C318 2.79(3) . no
H38 C320 3.01(3) . no
H38 C319 2.98(3) . no
H42 C419 2.68(3) . no
H42 H424 2.56(4) . no
H42 C26 2.99(3) 1_655 no
H42 C424 2.67(3) . no
H42 H26" 2.44(5) 1_655 no
H44 H33 2.48(4) 1_655 no
H44 C423 3.03(3) 2_766 no
H44 C33 3.02(3) 1_655 no
H45 H33 2.46(4) 1_655 no
H45 H19" 2.58(4) 1_655 no
H46 C48 2.94(3) . no
H46 H310 2.47(4) 2_665 no
H46 C310 2.99(3) 2_665 no
H46 C47 2.88(3) . no
H48 C46 2.72(3) . no
H48 C41 2.67(3) . no
H49 H322 2.57(4) . no
H49 H218' 2.41(5) 2_666 no
H49 H323 2.57(4) . no
H110 C16 2.87(3) . no
H110 H16" 2.31(5) . no
H116 C117 2.86(3) . no
H116 H320 2.53(4) 2_665 no
H116 H117' 2.31(4) . no
H117 H118" 2.42(5) . no
H117 H17' 2.37(5) . no
H117 C118 3.04(4) . no
H118 C317 3.08(4) 1_545 no
H119 C120 2.84(3) . no
H119 C45 2.95(3) 1_455 no
H119 C46 3.05(3) 1_455 no
H119 C44 3.01(3) 1_455 no
H119 H120" 2.42(5) . no
H120 C323 2.88(4) . no
H120 H116' 2.31(5) . no
H120 C116 2.87(3) . no
H120 Ti1 3.33(3) . no
H210 C417 2.73(4) 2_656 no
H216 H26" 2.52(5) . no
H216 H217" 2.47(6) . no
H216 C217 2.90(3) . no
H218 H323 2.52(4) 2_666 no
H218 C219 2.84(3) . no
H218 H219" 2.30(5) . no
H219 C412 2.92(4) . no
H219 C420 2.96(4) . no
H220 H317 2.35(5) 1_545 no
H310 C48 3.02(3) 2_665 no
H310 H46 2.47(4) 2_665 no
H310 C47 3.00(3) 2_665 no
H310 H414 2.46(4) 2_665 no
H312 C313 2.73(3) . no
H312 C314 2.62(3) . no
H312 H314 2.49(4) . no
H314 C312 2.81(3) . no
H314 H312 2.49(4) . no
H314 C37 2.89(3) . no
H314 H16' 2.58(5) 2_665 no
H314 H117' 2.40(5) 2_665 no
H315 H16' 2.57(5) 2_665 no
H316 H411 2.58(4) 1_565 no
H317 H220 2.35(5) 1_565 no
H318 H36 2.48(4) . no
H318 C36 2.80(3) . no
H318 C31 2.85(3) . no
H320 C37 2.69(3) . no
H320 H116 2.53(4) 2_665 no
H320 C38 2.70(3) . no
H320 C116 3.05(3) 2_665 no
H322 C39 3.10(3) 2_665 no
H322 C49 2.98(3) . no
H322 H49 2.57(4) . no
H323 H49 2.57(4) . no
H323 H218 2.52(4) 2_666 no
H324 C32 2.89(3) . no
H324 C31 2.86(3) . no
H410 C115 3.06(3) . no
H411 C215 3.10(3) . no
H411 H316 2.58(4) 1_545 no
H412 C413 2.90(3) . no
H412 C414 2.84(3) . no
H412 H414 2.55(4) . no
H414 C47 2.76(3) . no
H414 C412 2.72(3) . no
H414 H412 2.55(4) . no
H414 C310 2.96(3) 2_665 no
H414 H310 2.46(4) 2_665 no
H416 H118' 2.56(5) 1_655 no
H416 H35 2.44(4) 1_645 no
H418 C419 2.92(3) . no
H418 C420 2.82(3) . no
H418 H210' 2.45(5) 1_655 no
H418 H420 2.45(4) . no
H420 C413 2.75(3) . no
H420 C418 2.62(3) . no
H420 H418 2.45(4) . no
H422 C31 3.01(3) 2_666 no
H422 C32 3.03(3) 2_666 no
H424 C41 2.93(3) . no
H424 C42 2.94(3) . no
H424 H42 2.56(4) . no

loop_
_geom_torsion_atom_site_label_1
_geom_torsion_atom_site_label_2
_geom_torsion_atom_site_label_3
_geom_torsion_atom_site_label_4
_geom_torsion
_geom_torsion_publ_flag
C12 Ti1 C11 C15 117.4(2) no
C12 Ti1 C11 C16 -121.0(4) no
C13 Ti1 C11 C12 -37.23(16) no
C13 Ti1 C11 C15 80.17(17) no
C13 Ti1 C11 C16 -158.3(3) no
C14 Ti1 C11 C12 -79.28(17) no
C14 Ti1 C11 C15 38.12(16) no
C14 Ti1 C11 C16 159.7(3) no
C15 Ti1 C11 C12 -117.4(2) no
C15 Ti1 C11 C16 121.6(4) no
C111 Ti1 C11 C12 128.91(17) no
C111 Ti1 C11 C15 -113.69(17) no
C111 Ti1 C11 C16 7.9(3) no
C112 Ti1 C11 C12 94.95(17) no
C112 Ti1 C11 C15 -147.65(16) no
C112 Ti1 C11 C16 -26.1(3) no
C113 Ti1 C11 C12 68.23(18) no
C113 Ti1 C11 C15 -174.37(15) no
C113 Ti1 C11 C16 -52.8(3) no
C114 Ti1 C11 C12 81.6(3) no
C114 Ti1 C11 C15 -161.0(2) no
C114 Ti1 C11 C16 -39.4(4) no
C115 Ti1 C11 C12 144.73(18) no
C115 Ti1 C11 C15 -97.9(2) no
C115 Ti1 C11 C16 23.7(4) no
C11 Ti1 C12 C13 -116.5(2) no
C11 Ti1 C12 C17 122.8(3) no
C13 Ti1 C12 C11 116.5(2) no
C13 Ti1 C12 C17 -120.7(3) no
C14 Ti1 C12 C11 78.99(18) no
C14 Ti1 C12 C13 -37.53(17) no
C14 Ti1 C12 C17 -158.3(3) no
C15 Ti1 C12 C11 36.53(16) no
C15 Ti1 C12 C13 -79.99(18) no
C15 Ti1 C12 C17 159.3(3) no
C111 Ti1 C12 C11 -63.3(2) no
C111 Ti1 C12 C13 -179.84(17) no
C111 Ti1 C12 C17 59.4(3) no
C112 Ti1 C12 C11 -89.01(17) no
C112 Ti1 C12 C13 154.47(18) no
C112 Ti1 C12 C17 33.7(3) no
C113 Ti1 C12 C11 -123.40(17) no
C113 Ti1 C12 C13 120.07(18) no
C113 Ti1 C12 C17 -0.7(3) no
C114 Ti1 C12 C11 -142.20(17) no
C114 Ti1 C12 C13 101.3(2) no
C114 Ti1 C12 C17 -19.5(3) no
C115 Ti1 C12 C11 -82.9(3) no
C115 Ti1 C12 C13 160.6(3) no
C115 Ti1 C12 C17 39.9(4) no
C11 Ti1 C13 C12 37.22(17) no
C11 Ti1 C13 C14 -79.33(18) no
C11 Ti1 C13 C18 159.9(3) no
C12 Ti1 C13 C14 -116.5(2) no
C12 Ti1 C13 C18 122.7(4) no
C14 Ti1 C13 C12 116.5(2) no
C14 Ti1 C13 C18 -120.8(3) no
C15 Ti1 C13 C12 78.28(18) no
C15 Ti1 C13 C14 -38.26(16) no
C15 Ti1 C13 C18 -159.1(3) no
C111 Ti1 C13 C12 0.3(4) no
C111 Ti1 C13 C14 -116.2(3) no
C111 Ti1 C13 C18 123.0(3) no
C112 Ti1 C13 C12 -33.1(2) no
C112 Ti1 C13 C14 -149.61(16) no
C112 Ti1 C13 C18 89.6(3) no
C113 Ti1 C13 C12 -71.29(19) no
C113 Ti1 C13 C14 172.16(16) no
C113 Ti1 C13 C18 51.4(3) no
C114 Ti1 C13 C12 -111.89(19) no
C114 Ti1 C13 C14 131.56(18) no
C114 Ti1 C13 C18 10.8(3) no
C11 Ti1 C14 C13 78.48(18) no
C11 Ti1 C14 C15 -36.90(17) no
C11 Ti1 C14 C19 -159.2(3) no
C12 Ti1 C14 C13 37.05(16) no
C12 Ti1 C14 C15 -78.33(18) no
C12 Ti1 C14 C19 159.4(3) no
C13 Ti1 C14 C15 -115.4(2) no
C13 Ti1 C14 C19 122.3(3) no
C15 Ti1 C14 C13 115.4(2) no
C15 Ti1 C14 C19 -122.3(3) no
C111 Ti1 C14 C13 138.8(2) no
C111 Ti1 C14 C15 23.4(3) no
C111 Ti1 C14 C19 -98.9(3) no
C112 Ti1 C14 C13 65.2(3) no
C112 Ti1 C14 C15 -50.2(3) no
C112 Ti1 C14 C19 -172.4(2) no
C113 Ti1 C14 C13 -14.9(3) no
C113 Ti1 C14 C15 -130.3(2) no
C113 Ti1 C14 C19 107.4(3) no
C114 Ti1 C14 C13 -86.7(2) no
C114 Ti1 C14 C15 157.9(2) no
C114 Ti1 C14 C19 35.6(4) no
C115 Ti1 C14 C13 -155.06(19) no
C115 Ti1 C14 C15 89.6(2) no
C115 Ti1 C14 C19 -32.7(3) no
C11 Ti1 C15 C14 116.2(2) no
C11 Ti1 C15 C110 -123.1(3) no
C12 Ti1 C15 C11 -36.86(16) no
C12 Ti1 C15 C14 79.29(18) no
C12 Ti1 C15 C110 -160.0(3) no
C13 Ti1 C15 C11 -78.29(17) no
C13 Ti1 C15 C14 37.86(17) no
C13 Ti1 C15 C110 158.6(3) no
C14 Ti1 C15 C11 -116.2(2) no
C14 Ti1 C15 C110 120.7(3) no
C111 Ti1 C15 C11 77.14(18) no
C111 Ti1 C15 C14 -166.70(17) no
C111 Ti1 C15 C110 -46.0(3) no
C112 Ti1 C15 C11 40.0(2) no
C112 Ti1 C15 C14 156.14(16) no
C112 Ti1 C15 C110 -83.1(3) no
C113 Ti1 C15 C11 11.0(3) no
C113 Ti1 C15 C14 127.1(2) no
C113 Ti1 C15 C110 -112.1(3) no
C115 Ti1 C15 C11 115.66(18) no
C115 Ti1 C15 C14 -128.19(18) no
C115 Ti1 C15 C110 -7.4(3) no
C11 Ti1 C111 C112 -81.96(19) no
C11 Ti1 C111 C115 161.27(18) no
C11 Ti1 C111 C116 42.8(3) no
C12 Ti1 C111 C112 -50.0(2) no
C12 Ti1 C111 C115 -166.74(17) no
C12 Ti1 C111 C116 74.8(3) no
C13 Ti1 C111 C112 -50.2(4) no
C13 Ti1 C111 C115 -167.0(3) no
C13 Ti1 C111 C116 74.6(4) no
C14 Ti1 C111 C112 -131.8(2) no
C14 Ti1 C111 C115 111.4(2) no
C14 Ti1 C111 C116 -7.0(4) no
C15 Ti1 C111 C112 -116.96(19) no
C15 Ti1 C111 C115 126.27(18) no
C15 Ti1 C111 C116 7.8(3) no
C112 Ti1 C111 C115 -116.8(3) no
C112 Ti1 C111 C116 124.8(4) no
C113 Ti1 C111 C112 33.99(18) no
C113 Ti1 C111 C115 -82.78(19) no
C113 Ti1 C111 C116 158.8(3) no
C114 Ti1 C111 C112 75.99(19) no
C114 Ti1 C111 C115 -40.79(18) no
C114 Ti1 C111 C116 -159.2(3) no
C115 Ti1 C111 C112 116.8(3) no
C115 Ti1 C111 C116 -118.4(4) no
C11 Ti1 C112 C111 103.20(19) no
C11 Ti1 C112 C113 -135.11(18) no
C11 Ti1 C112 C117 -16.6(3) no
C12 Ti1 C112 C111 138.85(19) no
C12 Ti1 C112 C113 -99.46(19) no
C12 Ti1 C112 C117 19.0(3) no
C13 Ti1 C112 C111 157.47(18) no
C13 Ti1 C112 C113 -80.8(2) no
C13 Ti1 C112 C117 37.6(4) no
C14 Ti1 C112 C111 114.6(3) no
C14 Ti1 C112 C113 -123.7(3) no
C14 Ti1 C112 C117 -5.2(5) no
C15 Ti1 C112 C111 81.4(2) no
C15 Ti1 C112 C113 -156.94(18) no
C15 Ti1 C112 C117 -38.5(4) no
C111 Ti1 C112 C113 121.7(3) no
C111 Ti1 C112 C117 -119.8(4) no
C113 Ti1 C112 C111 -121.7(3) no
C113 Ti1 C112 C117 118.5(4) no
C114 Ti1 C112 C111 -83.7(2) no
C114 Ti1 C112 C113 37.96(18) no
C114 Ti1 C112 C117 156.4(4) no
C115 Ti1 C112 C111 -38.23(18) no
C115 Ti1 C112 C113 83.5(2) no
C115 Ti1 C112 C117 -158.1(4) no
C11 Ti1 C113 C112 52.8(2) no
C11 Ti1 C113 C114 169.89(16) no
C11 Ti1 C113 C118 -71.9(3) no
C12 Ti1 C113 C112 86.18(18) no
C12 Ti1 C113 C114 -156.77(16) no
C12 Ti1 C113 C118 -38.6(3) no
C13 Ti1 C113 C112 120.28(18) no
C13 Ti1 C113 C114 -122.67(17) no
C13 Ti1 C113 C118 -4.5(4) no
C14 Ti1 C113 C112 130.0(2) no
C14 Ti1 C113 C114 -113.0(2) no
C14 Ti1 C113 C118 5.2(4) no
C15 Ti1 C113 C112 45.7(3) no
C15 Ti1 C113 C114 162.7(2) no
C15 Ti1 C113 C118 -79.1(4) no
C111 Ti1 C113 C112 -34.00(17) no
C111 Ti1 C113 C114 83.05(18) no
C111 Ti1 C113 C118 -158.8(4) no
C112 Ti1 C113 C114 117.0(2) no
C112 Ti1 C113 C118 -124.8(4) no
C114 Ti1 C113 C112 -117.0(2) no
C114 Ti1 C113 C118 118.2(4) no
C115 Ti1 C113 C112 -76.24(19) no
C115 Ti1 C113 C114 40.81(17) no
C115 Ti1 C113 C118 159.0(4) no
C11 Ti1 C114 C113 -20.2(3) no
C11 Ti1 C114 C115 93.4(3) no
C11 Ti1 C114 C119 -143.5(3) no
C12 Ti1 C114 C113 32.3(2) no
C12 Ti1 C114 C115 145.91(17) no
C12 Ti1 C114 C119 -91.0(2) no
C13 Ti1 C114 C113 80.4(2) no
C13 Ti1 C114 C115 -166.00(16) no
C13 Ti1 C114 C119 -43.0(3) no
C14 Ti1 C114 C113 130.4(2) no
C14 Ti1 C114 C115 -116.0(2) no
C14 Ti1 C114 C119 7.0(3) no
C111 Ti1 C114 C113 -75.25(17) no
C111 Ti1 C114 C115 38.36(16) no
C111 Ti1 C114 C119 161.4(2) no
C112 Ti1 C114 C113 -35.74(15) no
C112 Ti1 C114 C115 77.88(17) no
C112 Ti1 C114 C119 -159.1(2) no
C113 Ti1 C114 C115 113.6(2) no
C113 Ti1 C114 C119 -123.3(3) no
C115 Ti1 C114 C113 -113.6(2) no
C115 Ti1 C114 C119 123.0(3) no
C11 Ti1 C115 C111 -26.7(2) no
C11 Ti1 C115 C114 -140.24(18) no
C11 Ti1 C115 C120 97.1(2) no
C12 Ti1 C115 C111 28.7(4) no
C12 Ti1 C115 C114 -84.9(3) no
C12 Ti1 C115 C120 152.5(3) no
C14 Ti1 C115 C111 -124.9(2) no
C14 Ti1 C115 C114 121.5(2) no
C14 Ti1 C115 C120 -1.2(3) no
C15 Ti1 C115 C111 -74.6(2) no
C15 Ti1 C115 C114 171.87(16) no
C15 Ti1 C115 C120 49.2(3) no
C111 Ti1 C115 C114 -113.5(2) no
C111 Ti1 C115 C120 123.8(3) no
C112 Ti1 C115 C111 35.82(17) no
C112 Ti1 C115 C114 -77.73(18) no
C112 Ti1 C115 C120 159.6(3) no
C113 Ti1 C115 C111 75.35(18) no
C113 Ti1 C115 C114 -38.19(16) no
C113 Ti1 C115 C120 -160.9(3) no
C114 Ti1 C115 C111 113.5(2) no
C114 Ti1 C115 C120 -122.7(3) no
C213 Ti2 C24 C23 115.7(2) no
C213 Ti2 C24 C25 -127.6(2) no
C213 Ti2 C24 C29 -3.1(5) no
C214 Ti2 C24 C23 122.42(17) no
C214 Ti2 C24 C25 -120.94(18) no
C214 Ti2 C24 C29 3.6(3) no
C215 Ti2 C24 C23 155.47(17) no
C215 Ti2 C24 C25 -87.9(2) no
C215 Ti2 C24 C29 36.7(3) no
C21 Ti2 C25 C24 -121.2(3) no
C21 Ti2 C25 C210 119.7(4) no
C22 Ti2 C25 C21 37.77(18) no
C22 Ti2 C25 C24 -83.4(2) no
C22 Ti2 C25 C210 157.4(4) no
C23 Ti2 C25 C21 82.8(2) no
C23 Ti2 C25 C24 -38.38(18) no
C23 Ti2 C25 C210 -157.6(4) no
C24 Ti2 C25 C21 121.2(3) no
C24 Ti2 C25 C210 -119.2(4) no
C211 Ti2 C25 C21 -105.77(19) no
C211 Ti2 C25 C24 133.08(19) no
C211 Ti2 C25 C210 13.9(3) no
C212 Ti2 C25 C21 -83.5(2) no
C212 Ti2 C25 C24 155.35(18) no
C212 Ti2 C25 C210 36.2(4) no
C213 Ti2 C25 C21 -114.3(3) no
C213 Ti2 C25 C24 124.5(2) no
C213 Ti2 C25 C210 5.4(5) no
C214 Ti2 C25 C21 -158.48(18) no
C214 Ti2 C25 C24 80.4(2) no
C214 Ti2 C25 C210 -38.8(4) no
C215 Ti2 C25 C21 -141.37(19) no
C215 Ti2 C25 C24 97.48(19) no
C215 Ti2 C25 C210 -21.7(3) no
C21 Ti2 C211 C212 112.73(19) no
C21 Ti2 C211 C215 -130.9(2) no
C21 Ti2 C211 C216 -8.5(4) no
C22 Ti2 C211 C212 98.9(2) no
C22 Ti2 C211 C215 -144.8(2) no
C22 Ti2 C211 C216 -22.3(4) no
C23 Ti2 C211 C212 162.3(2) no
C23 Ti2 C211 C215 -81.4(3) no
C23 Ti2 C211 C216 41.1(5) no
C24 Ti2 C211 C212 173.92(17) no
C24 Ti2 C211 C215 -69.7(2) no
C24 Ti2 C211 C216 52.7(4) no
C25 Ti2 C211 C212 146.51(19) no
C25 Ti2 C211 C215 -97.1(2) no
C25 Ti2 C211 C216 25.3(4) no
C212 Ti2 C211 C215 116.3(3) no
C212 Ti2 C211 C216 -121.2(4) no
C213 Ti2 C211 C212 -38.01(18) no
C213 Ti2 C211 C215 78.3(2) no
C213 Ti2 C211 C216 -159.2(4) no
C214 Ti2 C211 C212 -79.8(2) no
C214 Ti2 C211 C215 36.5(2) no
C214 Ti2 C211 C216 159.0(4) no
C215 Ti2 C211 C212 -116.3(3) no
C215 Ti2 C211 C216 122.5(4) no
C21 Ti2 C212 C211 -78.2(2) no
C21 Ti2 C212 C213 165.85(17) no
C21 Ti2 C212 C217 44.4(3) no
C22 Ti2 C212 C211 -115.9(2) no
C22 Ti2 C212 C213 128.14(18) no
C22 Ti2 C212 C217 6.7(4) no
C24 Ti2 C212 C211 -11.4(3) no
C24 Ti2 C212 C213 -127.3(2) no
C24 Ti2 C212 C217 111.3(3) no
C25 Ti2 C212 C211 -40.7(2) no
C25 Ti2 C212 C213 -156.62(17) no
C25 Ti2 C212 C217 82.0(3) no
C211 Ti2 C212 C213 -115.9(3) no
C211 Ti2 C212 C217 122.6(4) no
C213 Ti2 C212 C211 115.9(3) no
C213 Ti2 C212 C217 -121.4(4) no
C214 Ti2 C212 C211 78.4(2) no
C214 Ti2 C212 C213 -37.52(17) no
C214 Ti2 C212 C217 -158.9(3) no
C215 Ti2 C212 C211 37.4(2) no
C215 Ti2 C212 C213 -78.5(2) no
C215 Ti2 C212 C217 160.0(3) no
C21 Ti2 C213 C212 -24.6(3) no
C21 Ti2 C213 C214 -140.4(2) no
C21 Ti2 C213 C218 97.1(3) no
C22 Ti2 C213 C212 -90.5(2) no
C22 Ti2 C213 C214 153.68(19) no
C22 Ti2 C213 C218 31.1(4) no
C23 Ti2 C213 C212 -159.7(2) no
C23 Ti2 C213 C214 84.5(3) no
C23 Ti2 C213 C218 -38.0(4) no
C24 Ti2 C213 C212 126.2(2) no
C24 Ti2 C213 C214 10.3(3) no
C24 Ti2 C213 C218 -112.2(3) no
C25 Ti2 C213 C212 47.2(3) no
C25 Ti2 C213 C214 -68.7(3) no
C25 Ti2 C213 C218 168.8(3) no
C211 Ti2 C213 C212 37.28(18) no
C211 Ti2 C213 C214 -78.56(19) no
C211 Ti2 C213 C218 158.9(3) no
C212 Ti2 C213 C214 -115.8(2) no
C212 Ti2 C213 C218 121.6(4) no
C214 Ti2 C213 C212 115.8(2) no
C214 Ti2 C213 C218 -122.5(3) no
C215 Ti2 C213 C212 78.9(2) no
C215 Ti2 C213 C214 -36.90(18) no
C215 Ti2 C213 C218 -159.4(3) no
C21 Ti2 C214 C213 113.6(3) no
C21 Ti2 C214 C215 -2.8(4) no
C21 Ti2 C214 C219 -125.6(3) no
C23 Ti2 C214 C213 -133.42(18) no
C23 Ti2 C214 C215 110.1(2) no
C23 Ti2 C214 C219 -12.6(3) no
C24 Ti2 C214 C213 -174.56(17) no
C24 Ti2 C214 C215 69.0(2) no
C24 Ti2 C214 C219 -53.8(3) no
C25 Ti2 C214 C213 146.96(17) no
C25 Ti2 C214 C215 30.5(2) no
C25 Ti2 C214 C219 -92.2(3) no
C211 Ti2 C214 C213 79.40(18) no
C211 Ti2 C214 C215 -37.06(18) no
C211 Ti2 C214 C219 -159.8(3) no
C212 Ti2 C214 C213 37.97(17) no
C212 Ti2 C214 C215 -78.49(19) no
C212 Ti2 C214 C219 158.8(3) no
C213 Ti2 C214 C215 -116.5(3) no
C213 Ti2 C214 C219 120.8(3) no
C215 Ti2 C214 C213 116.5(3) no
C215 Ti2 C214 C219 -122.7(4) no
C21 Ti2 C215 C211 61.5(2) no
C21 Ti2 C215 C214 178.73(17) no
C21 Ti2 C215 C220 -61.7(4) no
C22 Ti2 C215 C211 84.5(3) no
C22 Ti2 C215 C214 -158.3(3) no
C22 Ti2 C215 C220 -38.7(5) no
C23 Ti2 C215 C211 140.8(2) no
C23 Ti2 C215 C214 -102.0(2) no
C23 Ti2 C215 C220 17.6(4) no
C24 Ti2 C215 C211 121.1(2) no
C24 Ti2 C215 C214 -121.68(18) no
C24 Ti2 C215 C220 -2.1(4) no
C25 Ti2 C215 C211 86.3(2) no
C25 Ti2 C215 C214 -156.46(18) no
C25 Ti2 C215 C220 -36.9(4) no
C211 Ti2 C215 C214 117.2(3) no
C211 Ti2 C215 C220 -123.2(5) no
C212 Ti2 C215 C211 -37.26(19) no
C212 Ti2 C215 C214 79.96(19) no
C212 Ti2 C215 C220 -160.5(4) no
C213 Ti2 C215 C211 -79.7(2) no
C213 Ti2 C215 C214 37.57(17) no
C213 Ti2 C215 C220 157.1(4) no
C214 Ti2 C215 C211 -117.2(3) no
C214 Ti2 C215 C220 119.6(4) no
C215 Ti2 C22 C27 -156.8(3) no
C21 Ti2 C23 C22 -38.05(16) no
C21 Ti2 C23 C24 75.78(17) no
C21 Ti2 C23 C28 -161.4(2) no
C22 Ti2 C23 C24 113.8(2) no
C22 Ti2 C23 C28 -123.3(3) no
C24 Ti2 C23 C22 -113.8(2) no
C24 Ti2 C23 C28 122.9(3) no
C25 Ti2 C23 C22 -77.81(17) no
C25 Ti2 C23 C24 36.02(15) no
C25 Ti2 C23 C28 158.9(2) no
C211 Ti2 C23 C22 -96.1(3) no
C211 Ti2 C23 C24 17.7(3) no
C211 Ti2 C23 C28 140.5(3) no
C213 Ti2 C23 C22 116.1(2) no
C213 Ti2 C23 C24 -130.1(2) no
C213 Ti2 C23 C28 -7.3(3) no
C22 Ti2 C21 C25 -117.3(3) no
C22 Ti2 C21 C26 118.4(4) no
C23 Ti2 C21 C22 40.32(18) no
C23 Ti2 C21 C25 -76.94(19) no
C23 Ti2 C21 C26 158.7(3) no
C24 Ti2 C21 C22 82.8(2) no
C24 Ti2 C21 C25 -34.41(18) no
C24 Ti2 C21 C26 -158.8(3) no
C25 Ti2 C21 C22 117.3(3) no
C25 Ti2 C21 C26 -124.3(4) no
C211 Ti2 C21 C22 -163.79(18) no
C211 Ti2 C21 C25 78.95(19) no
C211 Ti2 C21 C26 -45.4(3) no
C212 Ti2 C21 C22 -128.31(18) no
C212 Ti2 C21 C25 114.43(19) no
C212 Ti2 C21 C26 -9.9(3) no
C213 Ti2 C21 C22 -112.9(2) no
C213 Ti2 C21 C25 129.9(2) no
C213 Ti2 C21 C26 5.5(4) no
C214 Ti2 C21 C22 166.6(3) no
C214 Ti2 C21 C25 49.4(4) no
C214 Ti2 C21 C26 -75.0(4) no
C215 Ti2 C21 C22 164.68(18) no
C215 Ti2 C21 C25 47.4(2) no
C215 Ti2 C21 C26 -76.9(3) no
C21 Ti2 C22 C23 114.1(2) no
C21 Ti2 C22 C27 -123.2(3) no
C23 Ti2 C22 C21 -114.1(2) no
C23 Ti2 C22 C27 122.7(3) no
C24 Ti2 C22 C21 -75.61(18) no
C24 Ti2 C22 C23 38.51(16) no
C24 Ti2 C22 C27 161.2(3) no
C25 Ti2 C22 C21 -35.79(17) no
C25 Ti2 C22 C23 78.33(18) no
C25 Ti2 C22 C27 -158.9(3) no
C211 Ti2 C22 C21 23.3(3) no
C211 Ti2 C22 C23 137.39(18) no
C211 Ti2 C22 C27 -99.9(3) no
C212 Ti2 C22 C21 72.3(2) no
C212 Ti2 C22 C23 -173.61(16) no
C212 Ti2 C22 C27 -50.9(3) no
C213 Ti2 C22 C21 123.2(2) no
C213 Ti2 C22 C23 -122.7(2) no
C213 Ti2 C22 C27 0.1(3) no
C215 Ti2 C22 C21 -33.7(4) no
C215 Ti2 C22 C23 80.5(3) no
C25 Ti2 C24 C23 -116.6(2) no
C25 Ti2 C24 C29 124.6(4) no
C211 Ti2 C24 C23 -170.84(17) no
C211 Ti2 C24 C25 -54.2(2) no
C211 Ti2 C24 C29 70.4(3) no
C212 Ti2 C24 C23 -163.5(2) no
C212 Ti2 C24 C25 -46.9(3) no
C212 Ti2 C24 C29 77.7(4) no
C21 Ti2 C24 C23 -82.30(18) no
C21 Ti2 C24 C25 34.34(17) no
C21 Ti2 C24 C29 158.9(4) no
C22 Ti2 C24 C23 -40.33(16) no
C22 Ti2 C24 C25 76.31(19) no
C22 Ti2 C24 C29 -159.1(3) no
C23 Ti2 C24 C25 116.6(2) no
C23 Ti2 C24 C29 -118.8(4) no
C214 Ti2 C23 C28 42.0(3) no
C214 Ti2 C23 C22 165.31(16) no
C214 Ti2 C23 C24 -80.86(19) no
C215 Ti2 C23 C28 89.2(3) no
C215 Ti2 C23 C22 -147.54(19) no
C215 Ti2 C23 C24 -33.7(2) no
Ti1 C11 C15 C14 -63.3(2) no
Ti1 C11 C12 C13 63.0(2) no
Ti1 C11 C12 C17 -122.7(3) no
C15 C11 C12 Ti1 -61.9(2) no
C15 C11 C12 C13 1.2(3) no
C15 C11 C12 C17 175.4(3) no
C16 C11 C12 Ti1 123.3(3) no
C16 C11 C12 C13 -173.7(3) no
C16 C11 C12 C17 0.6(5) no
C16 C11 C15 C14 174.0(3) no
C16 C11 C15 C110 -1.5(5) no
Ti1 C11 C15 C110 121.2(3) no
C12 C11 C15 Ti1 62.5(2) no
C12 C11 C15 C14 -0.7(3) no
C12 C11 C15 C110 -176.2(3) no
C16 C11 C15 Ti1 -122.7(3) no
C17 C12 C13 C18 2.5(5) no
C17 C12 C13 C14 -175.5(3) no
Ti1 C12 C13 C14 62.8(2) no
Ti1 C12 C13 C18 -119.2(3) no
C11 C12 C13 Ti1 -63.9(2) no
C11 C12 C13 C14 -1.1(3) no
C11 C12 C13 C18 176.8(3) no
C17 C12 C13 Ti1 121.8(3) no
C12 C13 C14 Ti1 -64.2(2) no
Ti1 C13 C14 C19 -122.0(3) no
C12 C13 C14 C15 0.7(3) no
C12 C13 C14 C19 173.8(3) no
C18 C13 C14 Ti1 117.8(3) no
C18 C13 C14 C15 -177.3(3) no
C18 C13 C14 C19 -4.2(5) no
Ti1 C13 C14 C15 64.9(2) no
Ti1 C14 C15 C110 -119.2(3) no
C13 C14 C15 Ti1 -65.2(2) no
Ti1 C14 C15 C11 65.3(2) no
C13 C14 C15 C110 175.6(3) no
C19 C14 C15 Ti1 121.7(3) no
C19 C14 C15 C11 -173.0(3) no
C19 C14 C15 C110 2.5(5) no
C13 C14 C15 C11 0.0(3) no
Ti1 C111 C116 H116 -72(2) no
Ti1 C111 C116 H116' 48(2) no
Ti1 C111 C116 H116" 173(3) no
C112 C111 C116 H116 28(2) no
C112 C111 C116 H116' 148(2) no
C112 C111 C116 H116" -87(3) no
C115 C111 C116 H116 -155(2) no
C115 C111 C116 H116' -35(2) no
C115 C111 C116 H116" 90(3) no
Ti1 C112 C117 H117" -166(3) no
Ti1 C112 C117 H117' 68(3) no
C113 C112 C117 H117" -73(3) no
C113 C112 C117 H117 47(3) no
Ti1 C112 C117 H117 -46(3) no
C111 C112 C117 H117' -26(3) no
C111 C112 C117 H117" 100(3) no
C111 C112 C117 H117 -140(3) no
C113 C112 C117 H117' 161(2) no
C114 C113 C118 H118 -84(2) no
C114 C113 C118 H118" 159(2) no
Ti1 C113 C118 H118' -41(2) no
Ti1 C113 C118 H118" 76(2) no
Ti1 C113 C118 H118 -166(2) no
C112 C113 C118 H118' -142(2) no
C112 C113 C118 H118" -25(2) no
C112 C113 C118 H118 93(2) no
C114 C113 C118 H118' 42(2) no
Ti1 C114 C119 H119 -116(2) no
C113 C114 C119 H119' 34(2) no
C113 C114 C119 H119" -80.9(15) no
C113 C114 C119 H119 166(2) no
C115 C114 C119 H119' -180(2) no
C115 C114 C119 H119" 65.2(15) no
C115 C114 C119 H119 -48(2) no
Ti1 C114 C119 H119' 112(2) no
Ti1 C114 C119 H119" -3.0(15) no
Ti1 C115 C120 H120" 118(3) no
Ti1 C115 C120 H120' 0(2) no
C111 C115 C120 H120" -164(3) no
C111 C115 C120 H120 -37(2) no
C114 C115 C120 H120' -69(2) no
C114 C115 C120 H120" 49(3) no
C114 C115 C120 H120 176(2) no
Ti1 C115 C120 H120 -115(2) no
C111 C115 C120 H120' 78(2) no
Ti2 C21 C22 C23 -64.9(2) no
Ti2 C21 C22 C27 88.6(3) no
C25 C21 C22 Ti2 65.0(2) no
C25 C21 C22 C23 0.1(3) no
C25 C21 C22 C27 153.7(3) no
C26 C21 C22 Ti2 -116.1(3) no
C26 C21 C22 C23 179.0(3) no
C26 C21 C22 C27 -27.4(5) no
Ti2 C21 C25 C24 56.8(2) no
Ti2 C21 C25 C210 -128.6(3) no
C22 C21 C25 Ti2 -57.4(2) no
C22 C21 C25 C24 -0.7(3) no
C22 C21 C25 C210 174.0(3) no
C26 C21 C25 Ti2 123.6(3) no
C26 C21 C25 C24 -179.6(3) no
C26 C21 C25 C210 -5.0(5) no
Ti2 C22 C23 C24 -70.2(2) no
Ti2 C22 C23 C28 79.6(3) no
C21 C22 C23 Ti2 70.7(2) no
C21 C22 C23 C24 0.5(3) no
C21 C22 C23 C28 150.3(3) no
C27 C22 C23 Ti2 -83.2(3) no
C27 C22 C23 C24 -153.4(3) no
C27 C22 C23 C28 -3.6(5) no
Ti2 C23 C24 C25 -66.4(2) no
Ti2 C23 C24 C29 114.8(4) no
C22 C23 C24 Ti2 65.5(2) no
C22 C23 C24 C25 -0.9(3) no
C22 C23 C24 C29 -179.7(3) no
C28 C23 C24 Ti2 -84.1(3) no
C28 C23 C24 C25 -150.5(3) no
C28 C23 C24 C29 30.7(5) no
Ti2 C24 C25 C21 -57.4(2) no
Ti2 C24 C25 C210 128.0(3) no
C23 C24 C25 Ti2 58.4(2) no
C23 C24 C25 C21 1.0(3) no
C23 C24 C25 C210 -173.6(3) no
C29 C24 C25 Ti2 -122.8(4) no
C29 C24 C25 C21 179.8(3) no
C29 C24 C25 C210 5.2(6) no
C216 C211 C212 C213 -172.0(4) no
C216 C211 C212 C217 3.1(6) no
Ti2 C211 C212 C213 63.7(2) no
Ti2 C211 C212 C217 -121.1(4) no
C215 C211 C212 Ti2 -63.3(2) no
C215 C211 C212 C213 0.4(4) no
C215 C211 C212 C217 175.6(4) no
C216 C211 C212 Ti2 124.2(4) no
C212 C211 C215 C220 -174.3(4) no
C216 C211 C215 Ti2 -125.2(4) no
C216 C211 C215 C214 172.1(4) no
Ti2 C211 C215 C214 -62.7(2) no
Ti2 C211 C215 C220 123.4(4) no
C212 C211 C215 Ti2 62.3(2) no
C212 C211 C215 C214 -0.3(4) no
C216 C211 C215 C220 -1.8(6) no
C217 C212 C213 C218 -2.1(5) no
C217 C212 C213 Ti2 119.6(4) no
C217 C212 C213 C214 -175.5(3) no
Ti2 C212 C213 C214 64.9(2) no
Ti2 C212 C213 C218 -121.7(3) no
C211 C212 C213 Ti2 -65.3(2) no
C211 C212 C213 C214 -0.4(3) no
C211 C212 C213 C218 173.0(3) no
Ti2 C213 C214 C215 64.6(2) no
C218 C213 C214 C219 4.0(5) no
Ti2 C213 C214 C219 -118.2(3) no
C212 C213 C214 Ti2 -64.4(2) no
C212 C213 C214 C215 0.2(3) no
C212 C213 C214 C219 177.4(3) no
C218 C213 C214 Ti2 122.2(3) no
C218 C213 C214 C215 -173.2(3) no
C219 C214 C215 C220 -3.0(6) no
Ti2 C214 C215 C211 63.2(2) no
Ti2 C214 C215 C220 -122.7(4) no
C213 C214 C215 Ti2 -63.1(2) no
C213 C214 C215 C211 0.1(4) no
C213 C214 C215 C220 174.2(3) no
C219 C214 C215 Ti2 119.7(4) no
C219 C214 C215 C211 -177.1(3) no
B3 C31 C32 C33 -176.7(3) no
C32 C31 C36 C35 2.2(5) no
B3 C31 C36 C35 177.2(3) no
C32 C31 B3 C37 95.6(3) no
C32 C31 B3 C313 -142.2(3) no
C32 C31 B3 C319 -25.1(4) no
C36 C31 B3 C37 -79.1(3) no
C36 C31 B3 C313 43.2(4) no
C36 C31 B3 C319 160.3(3) no
C36 C31 C32 C33 -1.7(4) no
C31 C32 C33 C34 -0.8(5) no
C32 C33 C34 C35 2.8(5) no
C33 C34 C35 C36 -2.3(5) no
C34 C35 C36 C31 -0.3(5) no
C312 C37 C38 C39 2.9(4) no
C38 C37 B3 C319 50.6(4) no
C312 C37 B3 C31 107.6(3) no
C312 C37 B3 C313 -16.3(4) no
C312 C37 B3 C319 -132.3(3) no
B3 C37 C38 C39 -179.7(3) no
C38 C37 C312 C311 -3.0(4) no
B3 C37 C312 C311 179.7(3) no
C38 C37 B3 C313 166.6(2) no
C38 C37 B3 C31 -69.5(3) no
C37 C38 C39 C310 -0.4(4) no
C38 C39 C310 C311 -2.3(4) no
C42 C41 B4 C419 17.9(4) no
C42 C41 C46 C45 -1.8(4) no
B4 C41 C46 C45 -178.2(3) no
C46 C41 B4 C419 -166.0(3) no
C42 C41 B4 C413 -104.3(3) no
C46 C41 B4 C47 -48.9(3) no
C46 C41 B4 C413 71.7(3) no
B4 C41 C42 C43 177.3(3) no
C46 C41 C42 C43 1.1(4) no
C42 C41 B4 C47 135.0(3) no
C41 C42 C43 C44 0.2(5) no
C42 C43 C44 C45 -1.0(5) no
C43 C44 C45 C46 0.3(5) no
C44 C45 C46 C41 1.1(5) no
C412 C47 C48 C49 -2.2(4) no
B4 C47 C48 C49 -178.6(3) no
B4 C47 C412 C411 178.5(3) no
C48 C47 B4 C419 97.5(3) no
C412 C47 B4 C419 -78.6(3) no
C412 C47 B4 C413 43.6(4) no
C48 C47 B4 C413 -140.3(3) no
C48 C47 B4 C41 -24.3(4) no
C48 C47 C412 C411 2.1(4) no
C412 C47 B4 C41 159.6(3) no
C47 C48 C49 C410 0.4(5) no
C48 C49 C410 C411 1.6(5) no
C39 C310 C311 H311 179.9(19) no
H310 C310 C311 H311 -1(3) no
H310 C310 C311 C312 -178(2) no
H311 C311 C312 C37 -177.2(18) no
H311 C311 C312 H312 1(3) no
C310 C311 C312 H312 178.9(19) no
C318 C313 C314 H314 177(2) no
B3 C313 C314 H314 1(2) no
B3 C313 C318 H318 0(2) no
C314 C313 C318 H318 -177(2) no
H314 C314 C315 H315 2(3) no
C313 C314 C315 H315 -178(2) no
H314 C314 C315 C316 -178.6(19) no
C314 C315 C316 H316 -180(2) no
H315 C315 C316 C317 180(2) no
H315 C315 C316 H316 -1(3) no
H316 C316 C317 H317 1(3) no
H316 C316 C317 C318 180(2) no
C315 C316 C317 H317 -180(2) no
H317 C317 C318 C313 178(2) no
C316 C317 C318 H318 178(2) no
H317 C317 C318 H318 -3(3) no
C324 C319 C320 H320 178.3(18) no
B3 C319 C324 H324 1.0(19) no
C320 C319 C324 H324 178.4(19) no
B3 C319 C320 H320 -4.4(18) no
H320 C320 C321 H321 -1(3) no
H320 C320 C321 C322 -177.1(18) no
C319 C320 C321 H321 175.8(18) no
C320 C321 C322 H322 176.1(19) no
H321 C321 C322 H322 1(3) no
H321 C321 C322 C323 -176.3(19) no
H322 C322 C323 H323 -1(3) no
H322 C322 C323 C324 -176.8(19) no
C321 C322 C323 H323 176(2) no
H323 C323 C324 C319 -174.5(19) no
H323 C323 C324 H324 5(3) no
C322 C323 C324 H324 -179.0(19) no
C49 C410 C411 C412 -1.7(5) no
C410 C411 C412 C47 -0.2(5) no
C418 C413 B4 C419 -44.5(4) no
C414 C413 C418 C417 -2.2(5) no
C414 C413 B4 C47 22.6(4) no
C414 C413 B4 C419 140.3(3) no
C418 C413 B4 C47 -162.1(3) no
C418 C413 C414 C415 1.5(5) no
B4 C413 C414 C415 177.0(3) no
B4 C413 C418 C417 -177.8(3) no
C414 C413 B4 C41 -97.4(3) no
C418 C413 B4 C41 77.9(3) no
C413 C414 C415 C416 1.4(6) no
C414 C415 C416 C417 -3.7(6) no
C415 C416 C417 C418 3.1(5) no
C416 C417 C418 C413 -0.1(5) no
C420 C419 C424 C423 1.4(4) no
B4 C419 C424 C423 179.1(3) no
B4 C419 C420 C421 -178.8(3) no
C424 C419 B4 C41 50.4(4) no
C424 C419 B4 C47 -70.3(3) no
C424 C419 B4 C413 167.9(2) no
C420 C419 B4 C41 -132.2(3) no
C420 C419 B4 C47 107.1(3) no
C420 C419 B4 C413 -14.7(4) no
C424 C419 C420 C421 -1.2(4) no
C419 C420 C421 C422 0.3(5) no
C420 C421 C422 C423 0.6(5) no
C421 C422 C423 C424 -0.4(4) no
C422 C423 C424 C419 -0.6(4) no
